data_8000446
loop_
_publ_author_name
'Wijesinghe, Kalpani Hirunika'
'Sakthivel, Naga Arjun'
'Jones, Tanya'
'Dass, Amala'

_publ_section_title
;
 Crystal Structure of Au<sub>30-<i>x</i></sub>Ag<sub> <i>x</i>
 </sub>(S-<i>t</i>Bu)<sub>18</sub> and Effect of the Ligand on Ag Alloying
 in Gold Nanomolecules.
;
_journal_name_full 'The journal of physical chemistry letters'
_journal_page_first 6312
_journal_page_last 6319
_journal_paper_doi 10.1021/acs.jpclett.0c01330
_journal_year 2020
_chemical_formula_moiety 'Ag5.27 Au24.73 C60 S18'
_chemical_formula_sum 'C60 Ag5.26 Au24.74 S18'
_chemical_formula_weight 6737.58
_space_group_crystal_system monoclinic
_space_group_IT_number 14
_space_group_name_Hall '-P 2yn'
_space_group_name_H-M_alt 'P 1 21/n 1'
_atom_sites_solution_primary dual
_audit_creation_date 2020-03-15
_audit_creation_method
;
Olex2 1.2
(compiled 2018.05.29 svn.r3508 for OlexSys, GUI svn.r5506)
;
_cell_angle_alpha 90
_cell_angle_beta 99.435(3)
_cell_angle_gamma 90
_cell_formula_units_Z 4
_cell_length_a 25.1222(10)
_cell_length_b 14.9693(6)
_cell_length_c 40.2014(19)
_cell_measurement_reflns_used 9938
_cell_measurement_temperature 100(2)
_cell_measurement_theta_max 19.07
_cell_measurement_theta_min 2.37
_cell_volume 14913.7(11)
_computing_molecular_graphics 'Olex2 (Dolomanov et al., 2009)'
_computing_publication_material 'Olex2 (Dolomanov et al., 2009)'
_computing_structure_refinement 'ShelXL (Sheldrick, 2015)'
_computing_structure_solution 'ShelXT (Sheldrick, 2015)'
_diffrn_ambient_temperature 100.0
_diffrn_measured_fraction_theta_full 0.994
_diffrn_measured_fraction_theta_max 0.994
_diffrn_measurement_device_type 'Bruker D8 with PHOTON 100 detector'
_diffrn_measurement_method '\f and \w shutterless scans'
_diffrn_radiation_type synchrotron
_diffrn_radiation_wavelength 0.7293
_diffrn_reflns_av_R_equivalents 0.1015
_diffrn_reflns_av_unetI/netI 0.0656
_diffrn_reflns_Laue_measured_fraction_full 0.994
_diffrn_reflns_Laue_measured_fraction_max 0.994
_diffrn_reflns_limit_h_max 22
_diffrn_reflns_limit_h_min -22
_diffrn_reflns_limit_k_max 13
_diffrn_reflns_limit_k_min -13
_diffrn_reflns_limit_l_max 35
_diffrn_reflns_limit_l_min -35
_diffrn_reflns_number 73664
_diffrn_reflns_point_group_measured_fraction_full 0.994
_diffrn_reflns_point_group_measured_fraction_max 0.994
_diffrn_reflns_theta_full 19.101
_diffrn_reflns_theta_max 19.101
_diffrn_reflns_theta_min 2.015
_diffrn_source
;
Advanced Light Source, station 11.3.1
;
_exptl_absorpt_coefficient_mu 26.716
_exptl_absorpt_correction_T_max 0.7443
_exptl_absorpt_correction_T_min 0.4101
_exptl_absorpt_correction_type multi-scan
_exptl_absorpt_process_details 'SADABS (Krause et al., 2015)'
_exptl_crystal_colour 'metallic dark black'
_exptl_crystal_colour_lustre metallic
_exptl_crystal_colour_modifier dark
_exptl_crystal_colour_primary black
_exptl_crystal_density_diffrn 3.001
_exptl_crystal_description plate
_exptl_crystal_F_000 11398
_exptl_crystal_size_max 0.2
_exptl_crystal_size_mid 0.1
_exptl_crystal_size_min 0.1
_refine_diff_density_max 10.603
_refine_diff_density_min -2.736
_refine_diff_density_rms 0.544
_refine_ls_extinction_method none
_refine_ls_goodness_of_fit_ref 1.063
_refine_ls_hydrogen_treatment undef
_refine_ls_matrix_type full
_refine_ls_number_parameters 678
_refine_ls_number_reflns 11227
_refine_ls_number_restraints 35
_refine_ls_restrained_S_all 1.061
_refine_ls_R_factor_all 0.1518
_refine_ls_R_factor_gt 0.1176
_refine_ls_shift/su_max 0.000
_refine_ls_shift/su_mean 0.000
_refine_ls_structure_factor_coef Fsqd
_refine_ls_weighting_details 'w=1/[\s^2^(Fo^2^)+(0.1012P)^2^+7615.0898P] where P=(Fo^2^+2Fc^2^)/3'
_refine_ls_weighting_scheme calc
_refine_ls_wR_factor_gt 0.2819
_refine_ls_wR_factor_ref 0.3089
_reflns_Friedel_coverage 0.000
_reflns_number_gt 8229
_reflns_number_total 11227
_reflns_threshold_expression 'I > 2\s(I)'
_cod_data_source_file jz0c01330_si_002.cif
_cod_data_source_block s2
_cod_depositor_comments 'Adding full bibliography for 8000446.cif.'
_cod_database_code 8000446
_shelx_shelxl_version_number 2018/3
_shelx_space_group_comment
;
The symmetry employed for this shelxl refinement is uniquely defined
by the following loop, which should always be used as a source of
symmetry information in preference to the above space-group names.
They are only intended as comments.
;
_shelx_estimated_absorpt_t_max 0.175
_shelx_estimated_absorpt_t_min 0.076
_olex2_refinement_description
;
1. Shared sites
{Au29, Ag29}
{Au25, Ag25}
{Au9, Ag9}
{Au28, Ag28}
{Au18, Ag18}
{Au24, Ag24}
{Au17, Ag17}
{Au4, Ag4}
{Au13, Ag13}
{Au14, Ag14}
2. Uiso/Uaniso restraints and constraints
C1 \\sim C2 \\sim C3 \\sim C4 \\sim C5 \\sim C6 \\sim C7 \\sim C8 \\sim C9
\\sim C10 \\sim C11 \\sim C12 \\sim C13 \\sim C14 \\sim C15 \\sim C16 \\sim C17
\\sim C18 \\sim C19 \\sim C20 \\sim C21 \\sim C22 \\sim C23 \\sim C24 \\sim C25
\\sim C26 \\sim C27 \\sim C28 \\sim C29 \\sim C30 \\sim C31 \\sim C32 \\sim C33
\\sim C34 \\sim C35 \\sim C36 \\sim C37 \\sim C38 \\sim C39 \\sim C40 \\sim C41
\\sim C42 \\sim C43 \\sim C44 \\sim C45 \\sim C46 \\sim C47 \\sim C48 \\sim C49
\\sim C50 \\sim C52 \\sim C53 \\sim C54 \\sim C55 \\sim C56 \\sim C57 \\sim C58
\\sim C59 \\sim C60: within 1.7A with sigma of 0.04 and sigma for terminal
atoms of 0.08
Uanis(Au29) = Uanis(Ag29)
Uanis(Au25) = Uanis(Ag25)
Uanis(Au9) = Uanis(Ag9)
Uanis(Au28) = Uanis(Ag28)
Uanis(Au18) = Uanis(Ag18)
Uanis(Au24) = Uanis(Ag24)
Uanis(Au17) = Uanis(Ag17)
Uanis(Au4) = Uanis(Ag4)
Uanis(Au13) = Uanis(Ag13)
Uanis(Au14) = Uanis(Ag14)
3. Others
 Sof(Ag29)=1-FVAR(1)
 Sof(Au29)=FVAR(1)
 Sof(Ag25)=1-FVAR(2)
 Sof(Au25)=FVAR(2)
 Sof(Ag9)=1-FVAR(3)
 Sof(Au9)=FVAR(3)
 Sof(Ag28)=1-FVAR(4)
 Sof(Au28)=FVAR(4)
 Sof(Ag18)=1-FVAR(5)
 Sof(Au18)=FVAR(5)
 Sof(Ag24)=1-FVAR(6)
 Sof(Au24)=FVAR(6)
 Sof(Ag17)=1-FVAR(7)
 Sof(Au17)=FVAR(7)
 Sof(Ag4)=1-FVAR(8)
 Sof(Au4)=FVAR(8)
 Sof(Ag13)=1-FVAR(9)
 Sof(Au13)=FVAR(9)
 Sof(Ag14)=1-FVAR(10)
 Sof(Au14)=FVAR(10)
;
_olex2_submission_special_instructions 'No special instructions were received'

loop_
_space_group_symop_operation_xyz
'x, y, z'
'-x+1/2, y+1/2, -z+1/2'
'-x, -y, -z'
'x-1/2, -y-1/2, z-1/2'

loop_
_atom_site_label
_atom_site_type_symbol
_atom_site_fract_x
_atom_site_fract_y
_atom_site_fract_z
_atom_site_U_iso_or_equiv
_atom_site_adp_type
_atom_site_occupancy
_atom_site_site_symmetry_order
_atom_site_calc_flag
_atom_site_refinement_flags_posn
_atom_site_refinement_flags_adp
_atom_site_refinement_flags_occupancy
_atom_site_disorder_assembly
_atom_site_disorder_group
Au1 Au 0.25453(12) 0.70362(19) 0.52350(8) 0.0400(9) Uani 1 1 d . . . . .
Au2 Au 0.25369(13) 0.6687(2) 0.45059(10) 0.0566(11) Uani 1 1 d . . . . .
Au3 Au 0.29557(14) 0.7364(2) 0.60288(11) 0.0653(12) Uani 1 1 d . . . . .
Au5 Au 0.36197(18) 0.5882(3) 0.64666(11) 0.0814(14) Uani 1 1 d . . . . .
Au6 Au 0.30899(14) 0.5779(2) 0.56565(10) 0.0637(12) Uani 1 1 d . . . . .
Au7 Au 0.29891(13) 0.5417(2) 0.49965(10) 0.0568(11) Uani 1 1 d . . . . .
Au8 Au 0.29028(15) 0.4993(3) 0.41517(10) 0.0642(12) Uani 1 1 d . . . . .
Au10 Au 0.19677(15) 0.8218(3) 0.40673(10) 0.0670(12) Uani 1 1 d . . . . .
Au11 Au 0.20837(13) 0.8487(2) 0.48450(10) 0.0563(11) Uani 1 1 d . . . . .
Au12 Au 0.21975(14) 0.8581(2) 0.55164(11) 0.0649(12) Uani 1 1 d . . . . .
Au15 Au 0.33617(13) 0.8394(2) 0.55710(9) 0.0507(10) Uani 1 1 d . . . . .
Au16 Au 0.32010(13) 0.8100(2) 0.47619(9) 0.0514(10) Uani 1 1 d . . . . .
Au19 Au 0.36319(13) 0.6514(2) 0.45682(10) 0.0567(11) Uani 1 1 d . . . . .
Au21 Au 0.39739(14) 0.7099(2) 0.59420(10) 0.0596(11) Uani 1 1 d . . . . .
Au22 Au 0.19275(14) 0.6079(2) 0.57317(10) 0.0643(12) Uani 1 1 d . . . . .
Au23 Au 0.18565(14) 0.5684(2) 0.48981(10) 0.0556(11) Uani 1 1 d . . . . .
Au27 Au 0.14777(12) 0.7374(2) 0.51850(8) 0.0413(9) Uani 1 1 d . . . . .
Au30 Au 0.46444(14) 0.6159(2) 0.52935(11) 0.0692(12) Uani 1 1 d . . . . .
Au4 Au 0.21155(17) 0.6719(3) 0.37358(11) 0.061(2) Uani 0.76(3) 1 d . . P A 1
Au9 Au 0.1184(2) 0.7613(4) 0.31294(12) 0.083(3) Uani 0.64(4) 1 d . . P A 1
Au13 Au 0.38513(19) 0.8058(3) 0.65956(12) 0.064(3) Uani 0.55(3) 1 d . . P B 1
Au14 Au 0.30839(17) 0.9457(3) 0.61347(12) 0.055(2) Uani 0.60(3) 1 d . . P B 1
Au17 Au 0.30888(16) 0.7639(3) 0.41075(11) 0.057(2) Uani 0.69(3) 1 d . . P A 1
Au18 Au 0.2406(2) 0.8607(4) 0.34506(13) 0.082(3) Uani 0.66(4) 1 d . . P A 1
Au24 Au 0.17532(16) 0.5517(3) 0.42298(10) 0.051(2) Uani 0.68(3) 1 d . . P A 1
Au25 Au 0.11118(16) 0.7155(3) 0.38214(11) 0.061(2) Uani 0.72(3) 1 d . . P A 1
Au28 Au 0.10802(19) 0.5457(3) 0.34201(12) 0.073(3) Uani 0.65(4) 1 d . . P A 1
Au29 Au 0.03825(14) 0.7230(3) 0.45031(10) 0.056(2) Uani 0.78(3) 1 d . . P A 1
Ag4 Ag 0.21155(17) 0.6719(3) 0.37358(11) 0.061(2) Uani 0.24(3) 1 d . . P A 2
Ag9 Ag 0.1184(2) 0.7613(4) 0.31294(12) 0.083(3) Uani 0.36(4) 1 d . . P A 2
Ag13 Ag 0.38513(19) 0.8058(3) 0.65956(12) 0.064(3) Uani 0.45(3) 1 d . . P B 2
Ag14 Ag 0.30839(17) 0.9457(3) 0.61347(12) 0.055(2) Uani 0.40(3) 1 d . . P B 2
Ag17 Ag 0.30888(16) 0.7639(3) 0.41075(11) 0.057(2) Uani 0.31(3) 1 d . . P A 2
Ag18 Ag 0.2406(2) 0.8607(4) 0.34506(13) 0.082(3) Uani 0.34(4) 1 d . . P A 2
Ag24 Ag 0.17532(16) 0.5517(3) 0.42298(10) 0.051(2) Uani 0.32(3) 1 d . . P A 2
Ag25 Ag 0.11118(16) 0.7155(3) 0.38214(11) 0.061(2) Uani 0.28(3) 1 d . . P A 2
Ag28 Ag 0.10802(19) 0.5457(3) 0.34201(12) 0.073(3) Uani 0.35(4) 1 d . . P A 2
Ag29 Ag 0.03825(14) 0.7230(3) 0.45031(10) 0.056(2) Uani 0.22(3) 1 d . . P A 2
Ag20 Ag 0.3638(2) 0.6838(4) 0.52582(17) 0.0461(18) Uani 1 1 d . . . . .
Ag26 Ag 0.1472(2) 0.7099(4) 0.44975(16) 0.0441(17) Uani 1 1 d . . . . .
C1 C 0.269(4) 0.401(7) 0.621(2) 0.08(3) Uiso 1 1 d . U . . .
C2 C 0.490(4) 0.752(6) 0.461(2) 0.07(3) Uiso 1 1 d . U . . .
C3 C 0.393(4) 0.970(7) 0.513(2) 0.08(3) Uiso 1 1 d . U . . .
C4 C 0.007(7) 0.875(12) 0.381(4) 0.16(5) Uiso 1 1 d . U . . .
C5 C 0.401(4) 1.049(8) 0.484(3) 0.10(3) Uiso 1 1 d . U . . .
C6 C 0.376(7) 0.561(11) 0.366(4) 0.17(6) Uiso 1 1 d . U . . .
C7 C 0.046(5) 0.481(9) 0.416(3) 0.12(4) Uiso 1 1 d . U . . .
C8 C 0.423(7) 0.594(12) 0.739(4) 0.16(5) Uiso 1 1 d . U . . .
C9 C 0.540(4) 0.715(7) 0.598(3) 0.08(3) Uiso 1 1 d . U . . .
C10 C 0.031(4) 0.828(6) 0.520(2) 0.06(2) Uiso 1 1 d . U . . .
C11 C 0.331(4) 0.458(7) 0.329(3) 0.09(3) Uiso 1 1 d . U . . .
C12 C 0.558(3) 0.626(5) 0.4678(18) 0.04(2) Uiso 1 1 d . U . . .
C13 C 0.170(3) 1.095(5) 0.464(2) 0.05(2) Uiso 1 1 d . U . . .
C14 C 0.056(4) 0.910(6) 0.508(2) 0.07(3) Uiso 1 1 d . U . . .
C15 C 0.167(4) 1.060(7) 0.400(2) 0.08(3) Uiso 1 1 d . U . . .
C16 C 0.330(4) 0.378(7) 0.613(3) 0.08(3) Uiso 1 1 d . U . . .
C17 C 0.317(4) 0.547(6) 0.339(2) 0.07(3) Uiso 1 1 d . U . . .
C18 C 0.159(3) 1.019(6) 0.429(2) 0.06(2) Uiso 1 1 d . U . . .
C19 C 0.493(4) 0.642(7) 0.418(3) 0.09(3) Uiso 1 1 d . U . . .
C20 C -0.032(3) 0.834(6) 0.514(2) 0.06(2) Uiso 1 1 d . U . . .
C21 C 0.083(5) 0.492(9) 0.255(3) 0.11(4) Uiso 1 1 d . U . . .
C22 C -0.021(6) 0.793(10) 0.369(4) 0.13(4) Uiso 1 1 d . U . . .
C23 C 0.278(4) 0.276(7) 0.438(3) 0.09(3) Uiso 1 1 d . U . . .
C24 C 0.285(3) 0.324(5) 0.467(2) 0.05(2) Uiso 1 1 d . U . . .
C25 C 0.226(5) 0.344(8) 0.469(3) 0.11(4) Uiso 1 1 d . U . . .
C26 C 0.212(4) 1.145(6) 0.607(2) 0.07(3) Uiso 1 1 d . U . . .
C27 C 0.300(6) 0.292(11) 0.504(4) 0.16(5) Uiso 1 1 d . U . . .
C28 C 0.527(4) 0.806(7) 0.572(3) 0.09(3) Uiso 1 1 d . U . . .
C29 C 0.302(5) 0.616(8) 0.308(3) 0.11(4) Uiso 1 1 d . U . . .
C30 C 0.115(4) 0.439(6) 0.537(2) 0.06(2) Uiso 1 1 d . U . . .
C31 C 0.412(5) 1.056(9) 0.541(3) 0.12(4) Uiso 1 1 d . U . . .
C32 C -0.079(7) 0.789(12) 0.388(4) 0.19(7) Uiso 1 1 d . U . . .
C33 C 0.547(5) 0.722(9) 0.630(3) 0.12(4) Uiso 1 1 d . U . . .
C34 C 0.581(5) 0.653(9) 0.588(3) 0.12(4) Uiso 1 1 d . U . . .
C35 C 0.322(5) 0.327(10) 0.583(3) 0.13(4) Uiso 1 1 d . U . . .
C36 C 0.492(4) 0.650(7) 0.455(2) 0.08(3) Uiso 1 1 d . U . . .
C37 C 0.368(5) 0.934(8) 0.370(3) 0.11(3) Uiso 1 1 d . U . . .
C38 C 0.416(5) 0.924(8) 0.395(3) 0.10(3) Uiso 1 1 d . U . . .
C39 C 0.364(6) 0.339(10) 0.645(4) 0.15(5) Uiso 1 1 d . U . . .
C40 C 0.084(7) 0.658(13) 0.229(5) 0.19(6) Uiso 1 1 d . U . . .
C41 C 0.167(7) 0.561(11) 0.273(4) 0.16(5) Uiso 1 1 d . U . . .
C42 C 0.332(5) 1.009(8) 0.396(3) 0.11(4) Uiso 1 1 d . U . . .
C43 C 0.368(5) 0.989(9) 0.336(3) 0.12(4) Uiso 1 1 d . U . . .
C44 C 0.103(5) 0.987(8) 0.425(3) 0.10(3) Uiso 1 1 d . U . . .
C45 C 0.067(6) 0.403(10) 0.399(4) 0.13(4) Uiso 1 1 d . U . . .
C46 C 0.056(5) 0.339(9) 0.368(3) 0.13(4) Uiso 1 1 d . U . . .
C47 C 0.448(6) 0.756(11) 0.747(4) 0.15(5) Uiso 1 1 d . U . . .
C48 C 0.487(6) 0.654(10) 0.701(4) 0.15(5) Uiso 1 1 d . U . . .
C49 C 0.437(7) 0.664(13) 0.719(5) 0.18(5) Uiso 1 1 d . U . . .
C50 C 0.443(6) 0.931(9) 0.514(3) 0.13(4) Uiso 1 1 d . U . . .
C51 C 0.051(4) 0.846(7) 0.560(3) 0.09(3) Uiso 1 1 d . . . . .
C52 C 0.060(5) 0.494(8) 0.529(3) 0.11(4) Uiso 1 1 d . U . . .
C53 C -0.010(7) 0.759(13) 0.340(5) 0.19(6) Uiso 1 1 d . U . . .
C54 C 0.096(7) 0.327(12) 0.422(4) 0.17(5) Uiso 1 1 d . U . . .
C55 C 0.206(4) 1.076(6) 0.577(2) 0.07(2) Uiso 1 1 d . U . . .
C56 C 0.118(4) 0.336(7) 0.536(2) 0.08(3) Uiso 1 1 d . U . . .
C57 C 0.147(4) 1.077(6) 0.562(2) 0.07(3) Uiso 1 1 d . U . . .
C58 C 0.250(3) 1.096(5) 0.5527(19) 0.04(2) Uiso 1 1 d . U . . .
C59 C 0.117(8) 0.592(13) 0.256(5) 0.18(5) Uiso 1 1 d . U . . .
C60 C 0.089(8) 0.450(14) 0.579(5) 0.21(8) Uiso 1 1 d . U . . .
S1 S 0.0744(13) 0.633(2) 0.2964(8) 0.102(10) Uani 1 1 d . . . . .
S2 S 0.1380(11) 0.4459(17) 0.3843(8) 0.092(9) Uani 1 1 d . . . . .
S3 S 0.2609(12) 0.5441(19) 0.3614(8) 0.091(9) Uani 1 1 d . . . . .
S4 S 0.1537(15) 0.897(3) 0.3236(9) 0.124(12) Uani 1 1 d . . . . .
S5 S 0.0228(10) 0.6982(19) 0.3939(8) 0.090(9) Uani 1 1 d . . . . .
S6 S 0.3303(13) 0.834(2) 0.3622(8) 0.102(10) Uani 1 1 d . . . . .
S7 S 0.3250(9) 0.4268(15) 0.4651(6) 0.058(7) Uani 1 1 d . . . . .
S8 S 0.1797(8) 0.4845(14) 0.5389(7) 0.059(7) Uani 1 1 d . . . . .
S9 S 0.0535(8) 0.7249(16) 0.5087(7) 0.069(8) Uani 1 1 d . . . . .
S10 S 0.4487(8) 0.5869(14) 0.4725(7) 0.066(8) Uani 1 1 d . . . . .
S11 S 0.2186(11) 0.9472(16) 0.4413(7) 0.076(8) Uani 1 1 d . . . . .
S12 S 0.3657(10) 0.4828(15) 0.6052(7) 0.074(8) Uani 1 1 d . . . . .
S13 S 0.4772(9) 0.6365(16) 0.5871(8) 0.081(9) Uani 1 1 d . . . . .
S14 S 0.3349(8) 0.9359(13) 0.5112(6) 0.048(6) Uani 1 1 d . . . . .
S15 S 0.3671(16) 0.683(2) 0.6911(8) 0.117(12) Uani 1 1 d . . . . .
S16 S 0.3992(10) 0.9356(17) 0.6318(8) 0.083(9) Uani 1 1 d . . . . .
S17 S 0.2301(11) 0.6265(16) 0.6312(7) 0.075(8) Uani 1 1 d . . . . .
S18 S 0.2167(11) 0.9603(19) 0.5967(7) 0.085(8) Uiso 1 1 d . . . . .

loop_
_atom_site_aniso_label
_atom_site_aniso_U_11
_atom_site_aniso_U_22
_atom_site_aniso_U_33
_atom_site_aniso_U_23
_atom_site_aniso_U_13
_atom_site_aniso_U_12
Au1 0.0295(19) 0.0246(19) 0.065(2) 0.0075(16) 0.0060(16) -0.0025(15)
Au2 0.034(2) 0.034(2) 0.102(3) 0.000(2) 0.013(2) -0.0015(16)
Au3 0.051(2) 0.051(2) 0.096(3) 0.018(2) 0.018(2) 0.0042(19)
Au5 0.088(3) 0.058(3) 0.090(3) 0.013(2) -0.010(3) -0.008(2)
Au6 0.048(2) 0.048(2) 0.089(3) 0.016(2) -0.007(2) -0.0075(18)
Au7 0.044(2) 0.032(2) 0.097(3) -0.004(2) 0.021(2) -0.0064(17)
Au8 0.054(2) 0.056(3) 0.083(3) -0.006(2) 0.013(2) 0.0056(19)
Au10 0.063(3) 0.062(3) 0.078(3) 0.010(2) 0.020(2) 0.002(2)
Au11 0.040(2) 0.045(2) 0.086(3) 0.021(2) 0.0173(19) 0.0082(17)
Au12 0.041(2) 0.041(2) 0.109(3) -0.009(2) 0.003(2) 0.0007(18)
Au15 0.034(2) 0.034(2) 0.084(3) 0.0043(19) 0.0075(18) -0.0043(16)
Au16 0.039(2) 0.034(2) 0.084(3) 0.0091(19) 0.0210(19) 0.0013(16)
Au19 0.031(2) 0.041(2) 0.100(3) 0.004(2) 0.0161(19) 0.0011(17)
Au21 0.040(2) 0.042(2) 0.094(3) 0.002(2) 0.005(2) -0.0029(17)
Au22 0.054(2) 0.049(2) 0.082(3) 0.021(2) -0.012(2) -0.0163(19)
Au23 0.061(2) 0.030(2) 0.080(3) 0.0045(19) 0.023(2) -0.0031(17)
Au27 0.0270(19) 0.038(2) 0.059(2) 0.0040(17) 0.0064(16) -0.0015(15)
Au30 0.037(2) 0.050(2) 0.120(4) -0.002(2) 0.010(2) 0.0086(18)
Au4 0.062(3) 0.061(3) 0.063(4) -0.001(2) 0.020(2) 0.004(2)
Au9 0.090(5) 0.100(5) 0.059(4) 0.001(3) 0.014(3) 0.009(3)
Au13 0.059(4) 0.060(4) 0.070(4) -0.004(3) 0.000(3) -0.002(3)
Au14 0.044(3) 0.042(3) 0.076(4) -0.006(2) -0.001(2) 0.002(2)
Au17 0.042(3) 0.057(3) 0.073(4) 0.007(2) 0.018(2) 0.001(2)
Au18 0.095(5) 0.087(5) 0.070(4) 0.015(3) 0.030(3) -0.010(3)
Au24 0.044(3) 0.045(3) 0.063(4) -0.003(2) 0.006(2) -0.003(2)
Au25 0.049(3) 0.071(4) 0.060(4) 0.003(2) 0.005(2) 0.005(2)
Au28 0.073(4) 0.077(4) 0.067(4) -0.015(3) 0.004(3) 0.004(3)
Au29 0.033(3) 0.063(3) 0.070(4) -0.002(2) 0.005(2) 0.003(2)
Ag4 0.062(3) 0.061(3) 0.063(4) -0.001(2) 0.020(2) 0.004(2)
Ag9 0.090(5) 0.100(5) 0.059(4) 0.001(3) 0.014(3) 0.009(3)
Ag13 0.059(4) 0.060(4) 0.070(4) -0.004(3) 0.000(3) -0.002(3)
Ag14 0.044(3) 0.042(3) 0.076(4) -0.006(2) -0.001(2) 0.002(2)
Ag17 0.042(3) 0.057(3) 0.073(4) 0.007(2) 0.018(2) 0.001(2)
Ag18 0.095(5) 0.087(5) 0.070(4) 0.015(3) 0.030(3) -0.010(3)
Ag24 0.044(3) 0.045(3) 0.063(4) -0.003(2) 0.006(2) -0.003(2)
Ag25 0.049(3) 0.071(4) 0.060(4) 0.003(2) 0.005(2) 0.005(2)
Ag28 0.073(4) 0.077(4) 0.067(4) -0.015(3) 0.004(3) 0.004(3)
Ag29 0.033(3) 0.063(3) 0.070(4) -0.002(2) 0.005(2) 0.003(2)
Ag20 0.024(3) 0.024(4) 0.091(5) 0.005(3) 0.009(3) -0.003(3)
Ag26 0.036(4) 0.040(4) 0.057(4) 0.008(3) 0.010(3) 0.003(3)
S1 0.11(2) 0.10(2) 0.10(2) -0.020(19) 0.023(19) 0.027(19)
S2 0.08(2) 0.050(17) 0.13(3) -0.024(17) -0.007(18) -0.006(15)
S3 0.09(2) 0.08(2) 0.11(2) -0.014(17) 0.050(18) 0.032(17)
S4 0.14(3) 0.12(3) 0.11(3) 0.02(2) 0.01(2) -0.03(2)
S5 0.044(16) 0.08(2) 0.15(3) 0.019(19) 0.029(17) -0.002(14)
S6 0.11(2) 0.09(2) 0.12(3) 0.015(19) 0.03(2) 0.010(19)
S7 0.044(14) 0.043(14) 0.094(19) -0.008(13) 0.029(13) -0.008(11)
S8 0.022(12) 0.043(14) 0.11(2) 0.023(14) 0.015(12) -0.015(10)
S9 0.027(13) 0.060(16) 0.11(2) 0.022(15) -0.004(13) -0.022(12)
S10 0.027(13) 0.031(13) 0.13(2) 0.005(14) -0.004(13) 0.003(10)
S11 0.089(19) 0.039(15) 0.10(2) 0.036(14) 0.013(16) 0.013(14)
S12 0.064(17) 0.031(14) 0.12(2) 0.020(14) -0.025(15) -0.004(12)
S13 0.030(14) 0.056(17) 0.16(3) 0.023(17) 0.019(15) 0.026(12)
S14 0.032(13) 0.031(13) 0.084(17) 0.016(12) 0.016(12) -0.013(10)
S15 0.16(3) 0.10(3) 0.08(2) -0.002(19) -0.02(2) -0.02(2)
S16 0.056(17) 0.053(17) 0.13(2) 0.006(16) -0.011(16) -0.025(13)
S17 0.09(2) 0.046(16) 0.09(2) 0.028(14) 0.028(16) 0.008(14)

loop_
_atom_type_symbol
_atom_type_description
_atom_type_scat_dispersion_real
_atom_type_scat_dispersion_imag
_atom_type_scat_source
Ag Ag -0.8238 1.1495 'International Tables Vol C Tables 4.2.6.8 and 6.1.1.4'
Au Au -2.2028 9.2033 'International Tables Vol C Tables 4.2.6.8 and 6.1.1.4'
C C 0.0037 0.0017 'International Tables Vol C Tables 4.2.6.8 and 6.1.1.4'
S S 0.1301 0.1311 'International Tables Vol C Tables 4.2.6.8 and 6.1.1.4'

loop_
_geom_angle_atom_site_label_1
_geom_angle_atom_site_label_2
_geom_angle_atom_site_label_3
_geom_angle
_geom_angle_site_symmetry_1
_geom_angle_site_symmetry_3
_geom_angle_publ_flag
Au2 Au1 Au3 162.01(14) . . ?
Au2 Au1 Au15 116.77(13) . . ?
Au2 Au1 Au16 54.06(11) . . ?
Au2 Au1 Au22 129.41(14) . . ?
Au6 Au1 Au2 114.22(15) . . ?
Au6 Au1 Au3 56.45(12) . . ?
Au6 Au1 Au7 56.64(13) . . ?
Au6 Au1 Au11 172.58(16) . . ?
Au6 Au1 Au12 118.56(17) . . ?
Au6 Au1 Au15 87.28(13) . . ?
Au6 Au1 Au16 117.60(14) . . ?
Au6 Au1 Au22 62.17(12) . . ?
Au6 Au1 Au23 90.50(13) . . ?
Au6 Au1 Ag20 60.70(16) . . ?
Au7 Au1 Au2 57.82(12) . . ?
Au7 Au1 Au3 112.14(14) . . ?
Au7 Au1 Au15 115.98(13) . . ?
Au7 Au1 Au16 87.45(12) . . ?
Au7 Au1 Au22 95.02(13) . . ?
Au11 Au1 Au2 69.56(12) . . ?
Au11 Au1 Au3 118.00(14) . . ?
Au11 Au1 Au7 127.37(16) . . ?
Au11 Au1 Au15 85.31(12) . . ?
Au11 Au1 Au16 58.75(11) . . ?
Au11 Au1 Au22 121.02(14) . . ?
Au11 Au1 Au23 96.90(14) . . ?
Au12 Au1 Au2 126.58(15) . . ?
Au12 Au1 Au3 62.70(12) . . ?
Au12 Au1 Au7 174.56(17) . . ?
Au12 Au1 Au11 57.06(13) . . ?
Au12 Au1 Au15 59.82(11) . . ?
Au12 Au1 Au16 93.18(13) . . ?
Au12 Au1 Au22 84.12(14) . . ?
Au12 Au1 Au23 125.21(14) . . ?
Au15 Au1 Au3 51.41(11) . . ?
Au15 Au1 Au16 63.15(11) . . ?
Au15 Au1 Au22 113.47(14) . . ?
Au16 Au1 Au3 114.01(13) . . ?
Au22 Au1 Au3 62.76(11) . . ?
Au22 Au1 Au16 176.51(16) . . ?
Au23 Au1 Au2 60.14(11) . . ?
Au23 Au1 Au3 130.35(14) . . ?
Au23 Au1 Au7 59.08(11) . . ?
Au23 Au1 Au15 174.90(15) . . ?
Au23 Au1 Au16 114.12(15) . . ?
Au23 Au1 Au22 69.32(12) . . ?
Au27 Au1 Au2 96.47(13) . . ?
Au27 Au1 Au3 101.39(14) . . ?
Au27 Au1 Au6 124.21(15) . . ?
Au27 Au1 Au7 124.24(14) . . ?
Au27 Au1 Au11 60.10(11) . . ?
Au27 Au1 Au12 60.02(12) . . ?
Au27 Au1 Au15 119.78(14) . . ?
Au27 Au1 Au16 118.15(14) . . ?
Au27 Au1 Au22 62.33(11) . . ?
Au27 Au1 Au23 65.20(12) . . ?
Au27 Au1 Ag20 174.88(19) . . ?
Ag20 Au1 Au2 81.96(18) . . ?
Ag20 Au1 Au3 80.06(17) . . ?
Ag20 Au1 Au7 58.94(15) . . ?
Ag20 Au1 Au11 114.86(17) . . ?
Ag20 Au1 Au12 117.09(18) . . ?
Ag20 Au1 Au15 57.31(15) . . ?
Ag20 Au1 Au16 57.04(15) . . ?
Ag20 Au1 Au22 122.36(18) . . ?
Ag20 Au1 Au23 117.64(18) . . ?
Au1 Au2 Au10 111.06(14) . . ?
Au1 Au2 Au4 157.90(15) . . ?
Au7 Au2 Au1 59.71(12) . . ?
Au7 Au2 Au10 170.58(18) . . ?
Au7 Au2 Au23 58.95(12) . . ?
Au7 Au2 Au4 137.34(16) . . ?
Au10 Au2 Au4 50.96(12) . . ?
Au16 Au2 Au1 66.12(12) . . ?
Au16 Au2 Au7 96.01(15) . . ?
Au16 Au2 Au10 80.84(13) . . ?
Au16 Au2 Au23 123.96(17) . . ?
Au16 Au2 Au4 116.27(16) . . ?
Au19 Au2 Au1 94.70(15) . . ?
Au19 Au2 Au7 65.84(13) . . ?
Au19 Au2 Au10 119.10(16) . . ?
Au19 Au2 Au16 60.35(12) . . ?
Au19 Au2 Au23 124.79(17) . . ?
Au19 Au2 Au4 105.45(16) . . ?
Au19 Au2 Ag26 171.2(2) . . ?
Au23 Au2 Au1 57.93(12) . . ?
Au23 Au2 Au10 115.54(14) . . ?
Au23 Au2 Au4 114.32(15) . . ?
Au17 Au2 Au1 124.90(16) . . ?
Au17 Au2 Au7 125.54(16) . . ?
Au17 Au2 Au10 60.26(13) . . ?
Au17 Au2 Au16 58.79(14) . . ?
Au17 Au2 Au19 59.73(13) . . ?
Au17 Au2 Au23 175.23(19) . . ?
Au17 Au2 Au4 61.52(15) . . ?
Au17 Au2 Au24 120.3(2) . . ?
Au17 Au2 Ag26 118.1(2) . . ?
Au24 Au2 Au1 113.67(16) . . ?
Au24 Au2 Au7 91.87(15) . . ?
Au24 Au2 Au10 90.47(15) . . ?
Au24 Au2 Au16 170.27(17) . . ?
Au24 Au2 Au19 128.62(17) . . ?
Au24 Au2 Au23 56.19(13) . . ?
Au24 Au2 Au4 59.94(14) . . ?
Au24 Au2 Ag26 60.14(17) . . ?
Ag17 Au2 Au1 124.90(16) . . ?
Ag17 Au2 Au7 125.54(16) . . ?
Ag17 Au2 Au10 60.26(13) . . ?
Ag17 Au2 Au16 58.79(14) . . ?
Ag17 Au2 Au19 59.73(13) . . ?
Ag17 Au2 Au23 175.23(19) . . ?
Ag17 Au2 Ag24 120.3(2) . . ?
Ag17 Au2 Ag26 118.1(2) . . ?
Ag24 Au2 Au1 113.67(16) . . ?
Ag24 Au2 Au7 91.87(15) . . ?
Ag24 Au2 Au10 90.47(15) . . ?
Ag24 Au2 Au16 170.27(17) . . ?
Ag24 Au2 Au19 128.62(17) . . ?
Ag24 Au2 Au23 56.19(13) . . ?
Ag24 Au2 Ag26 60.14(17) . . ?
Ag26 Au2 Au1 79.73(17) . . ?
Ag26 Au2 Au7 115.98(19) . . ?
Ag26 Au2 Au10 57.81(16) . . ?
Ag26 Au2 Au16 110.97(18) . . ?
Ag26 Au2 Au23 57.75(16) . . ?
Ag26 Au2 Au4 79.14(17) . . ?
Au1 Au3 Au22 56.39(11) . . ?
Au5 Au3 Au1 120.11(16) . . ?
Au5 Au3 Au12 170.33(18) . . ?
Au5 Au3 Au22 95.97(14) . . ?
Au5 Au3 Au14 126.19(17) . . ?
Au5 Au3 Ag14 126.19(17) . . ?
Au6 Au3 Au1 53.21(12) . . ?
Au6 Au3 Au5 66.96(13) . . ?
Au6 Au3 Au12 104.40(16) . . ?
Au6 Au3 Au22 58.39(13) . . ?
Au6 Au3 Au13 121.94(17) . . ?
Au6 Au3 Au14 150.86(18) . . ?
Au6 Au3 Ag13 121.94(17) . . ?
Au6 Au3 Ag14 150.86(18) . . ?
Au12 Au3 Au1 51.65(11) . . ?
Au12 Au3 Au22 75.25(12) . . ?
Au12 Au3 Au14 63.47(12) . . ?
Au12 Au3 Ag14 63.47(12) . . ?
Au15 Au3 Au1 60.79(12) . . ?
Au15 Au3 Au5 123.76(16) . . ?
Au15 Au3 Au6 91.52(16) . . ?
Au15 Au3 Au12 58.91(12) . . ?
Au15 Au3 Au22 116.42(17) . . ?
Au15 Au3 Au13 89.99(16) . . ?
Au15 Au3 Au14 59.37(13) . . ?
Au15 Au3 Ag13 89.99(16) . . ?
Au15 Au3 Ag14 59.37(13) . . ?
Au21 Au3 Au1 90.33(15) . . ?
Au21 Au3 Au5 62.30(14) . . ?
Au21 Au3 Au6 67.03(14) . . ?
Au21 Au3 Au12 119.39(17) . . ?
Au21 Au3 Au15 61.46(13) . . ?
Au21 Au3 Au22 125.40(18) . . ?
Au21 Au3 Au13 63.32(15) . . ?
Au21 Au3 Au14 94.92(15) . . ?
Au21 Au3 Ag13 63.32(15) . . ?
Au21 Au3 Ag14 94.92(15) . . ?
Au21 Au3 S17 128.8(5) . . ?
Au13 Au3 Au1 148.41(17) . . ?
Au13 Au3 Au5 64.57(14) . . ?
Au13 Au3 Au12 125.05(16) . . ?
Au13 Au3 Au22 153.44(18) . . ?
Au13 Au3 Au14 61.68(14) . . ?
Au14 Au3 Au1 106.98(14) . . ?
Au14 Au3 Au22 133.16(15) . . ?
Ag13 Au3 Au1 148.41(17) . . ?
Ag13 Au3 Au5 64.57(14) . . ?
Ag13 Au3 Au12 125.05(16) . . ?
Ag13 Au3 Au22 153.44(18) . . ?
Ag13 Au3 Ag14 61.68(14) . . ?
Ag14 Au3 Au1 106.98(14) . . ?
Ag14 Au3 Au22 133.16(15) . . ?
S17 Au3 Au1 101.9(6) . . ?
S17 Au3 Au5 68.8(6) . . ?
S17 Au3 Au6 81.2(6) . . ?
S17 Au3 Au12 106.4(6) . . ?
S17 Au3 Au15 161.6(6) . . ?
S17 Au3 Au22 45.7(6) . . ?
S17 Au3 Au13 108.2(6) . . ?
S17 Au3 Au14 126.8(6) . . ?
S17 Au3 Ag13 108.2(6) . . ?
S17 Au3 Ag14 126.8(6) . . ?
Au3 Au5 Au6 52.46(12) . . ?
Au3 Au5 Au13 57.29(13) . . ?
Au3 Au5 Ag13 57.29(13) . . ?
Au6 Au5 Au13 103.31(15) . . ?
Au6 Au5 Ag13 103.31(15) . . ?
Au21 Au5 Au3 51.23(11) . . ?
Au21 Au5 Au6 57.34(12) . . ?
Au21 Au5 Au13 57.11(13) . . ?
Au21 Au5 Ag13 57.11(13) . . ?
S12 Au5 Au3 99.2(6) . . ?
S12 Au5 Au6 46.8(6) . . ?
S12 Au5 Au21 81.8(6) . . ?
S12 Au5 Au13 138.9(7) . . ?
S12 Au5 Ag13 138.9(7) . . ?
S15 Au5 Au3 87.4(9) . . ?
S15 Au5 Au6 139.9(9) . . ?
S15 Au5 Au21 100.7(9) . . ?
S15 Au5 Au13 43.9(9) . . ?
S15 Au5 Ag13 43.9(9) . . ?
S15 Au5 S12 173.0(11) . . ?
Au1 Au6 Au3 70.35(14) . . ?
Au1 Au6 Au5 130.86(17) . . ?
Au1 Au6 Au21 92.65(14) . . ?
Au1 Au6 Au22 64.34(12) . . ?
Au1 Au6 Ag20 59.74(15) . . ?
Au3 Au6 Au5 60.58(13) . . ?
Au3 Au6 Au21 53.55(12) . . ?
Au3 Au6 Au22 67.94(13) . . ?
Au7 Au6 Au1 64.56(13) . . ?
Au7 Au6 Au3 133.41(17) . . ?
Au7 Au6 Au5 160.11(18) . . ?
Au7 Au6 Au21 116.62(16) . . ?
Au7 Au6 Au22 101.15(15) . . ?
Au7 Au6 Ag20 61.27(17) . . ?
Au21 Au6 Au5 56.64(12) . . ?
Au22 Au6 Au5 97.70(16) . . ?
Au22 Au6 Au21 121.46(17) . . ?
Ag20 Au6 Au3 86.57(18) . . ?
Ag20 Au6 Au5 112.52(19) . . ?
Ag20 Au6 Au21 56.46(17) . . ?
Ag20 Au6 Au22 123.56(18) . . ?
S12 Au6 Au1 172.3(6) . . ?
S12 Au6 Au3 104.6(7) . . ?
S12 Au6 Au5 44.1(7) . . ?
S12 Au6 Au7 118.9(7) . . ?
S12 Au6 Au21 79.7(6) . . ?
S12 Au6 Au22 119.8(7) . . ?
S12 Au6 Ag20 115.0(7) . . ?
Au1 Au7 Au19 90.26(13) . . ?
Au2 Au7 Au1 62.46(12) . . ?
Au2 Au7 Au19 55.40(11) . . ?
Au6 Au7 Au1 58.80(13) . . ?
Au6 Au7 Au2 120.98(16) . . ?
Au6 Au7 Au19 118.72(16) . . ?
Au6 Au7 Au23 92.26(15) . . ?
Au6 Au7 Ag20 61.06(18) . . ?
Au23 Au7 Au1 59.75(11) . . ?
Au23 Au7 Au2 62.00(12) . . ?
Au23 Au7 Au19 117.40(16) . . ?
Ag20 Au7 Au1 57.87(15) . . ?
Ag20 Au7 Au2 83.90(17) . . ?
Ag20 Au7 Au19 57.73(17) . . ?
Ag20 Au7 Au23 117.25(18) . . ?
S7 Au7 Au1 163.7(6) . . ?
S7 Au7 Au2 101.3(6) . . ?
S7 Au7 Au6 137.5(6) . . ?
S7 Au7 Au19 80.6(5) . . ?
S7 Au7 Au23 112.8(6) . . ?
S7 Au7 Ag20 125.2(5) . . ?
Au2 Au8 Au19 51.09(10) . . ?
Au24 Au8 Au2 52.45(11) . . ?
Au24 Au8 Au19 103.39(14) . . ?
Ag24 Au8 Au2 52.45(11) . . ?
Ag24 Au8 Au19 103.39(14) . . ?
S3 Au8 Au2 96.9(7) . . ?
S3 Au8 Au19 110.8(8) . . ?
S3 Au8 Au24 81.8(7) . . ?
S3 Au8 Ag24 81.8(7) . . ?
S3 Au8 S7 168.3(9) . . ?
S7 Au8 Au2 94.7(6) . . ?
S7 Au8 Au19 77.3(5) . . ?
S7 Au8 Au24 105.0(5) . . ?
S7 Au8 Ag24 105.0(5) . . ?
Au2 Au10 Au11 64.26(12) . . ?
Au4 Au10 Au2 64.69(14) . . ?
Au4 Au10 Au11 127.72(18) . . ?
Au4 Au10 Au17 64.33(15) . . ?
Au4 Au10 Au18 69.04(17) . . ?
Au4 Au10 Au25 59.61(15) . . ?
Au4 Au10 Ag26 85.35(19) . . ?
Au17 Au10 Au2 53.03(12) . . ?
Au17 Au10 Au11 92.97(15) . . ?
Au17 Au10 Au18 67.28(16) . . ?
Au18 Au10 Au2 115.24(18) . . ?
Au18 Au10 Au11 146.71(19) . . ?
Au25 Au10 Au2 92.17(15) . . ?
Au25 Au10 Au11 112.16(16) . . ?
Au25 Au10 Au17 122.84(19) . . ?
Au25 Au10 Au18 101.12(19) . . ?
Au25 Au10 Ag26 58.53(17) . . ?
Ag4 Au10 Au2 64.69(14) . . ?
Ag4 Au10 Au11 127.72(18) . . ?
Ag4 Au10 Ag17 64.33(15) . . ?
Ag4 Au10 Ag18 69.04(17) . . ?
Ag4 Au10 Ag25 59.61(15) . . ?
Ag4 Au10 Ag26 85.35(19) . . ?
Ag17 Au10 Au2 53.03(12) . . ?
Ag17 Au10 Au11 92.97(15) . . ?
Ag17 Au10 Ag18 67.28(16) . . ?
Ag18 Au10 Au2 115.24(18) . . ?
Ag18 Au10 Au11 146.71(19) . . ?
Ag25 Au10 Au2 92.17(15) . . ?
Ag25 Au10 Au11 112.16(16) . . ?
Ag25 Au10 Ag17 122.84(19) . . ?
Ag25 Au10 Ag18 101.12(19) . . ?
Ag25 Au10 Ag26 58.53(17) . . ?
Ag26 Au10 Au2 54.80(15) . . ?
Ag26 Au10 Au11 56.16(16) . . ?
Ag26 Au10 Au17 107.82(19) . . ?
Ag26 Au10 Au18 153.6(2) . . ?
Ag26 Au10 Ag17 107.82(19) . . ?
Ag26 Au10 Ag18 153.6(2) . . ?
S11 Au10 Au2 102.3(6) . . ?
S11 Au10 Au11 47.8(6) . . ?
S11 Au10 Au4 158.6(7) . . ?
S11 Au10 Au17 94.3(7) . . ?
S11 Au10 Au18 105.0(6) . . ?
S11 Au10 Au25 140.8(7) . . ?
S11 Au10 Ag4 158.6(7) . . ?
S11 Au10 Ag17 94.3(7) . . ?
S11 Au10 Ag18 105.0(6) . . ?
S11 Au10 Ag25 140.8(7) . . ?
S11 Au10 Ag26 101.2(6) . . ?
Au1 Au11 Au2 57.49(11) . . ?
Au1 Au11 Au10 114.92(15) . . ?
Au1 Au11 Au16 66.27(11) . . ?
Au1 Au11 Ag26 81.30(16) . . ?
Au10 Au11 Au2 57.53(12) . . ?
Au12 Au11 Au1 60.77(13) . . ?
Au12 Au11 Au2 118.22(15) . . ?
Au12 Au11 Au10 175.55(17) . . ?
Au12 Au11 Au16 100.33(15) . . ?
Au12 Au11 Au27 60.57(13) . . ?
Au12 Au11 Ag26 119.99(19) . . ?
Au16 Au11 Au2 52.60(10) . . ?
Au16 Au11 Au10 78.15(13) . . ?
Au27 Au11 Au1 57.97(11) . . ?
Au27 Au11 Au2 88.14(13) . . ?
Au27 Au11 Au10 116.70(16) . . ?
Au27 Au11 Au16 123.46(15) . . ?
Au27 Au11 Ag26 60.04(16) . . ?
Ag26 Au11 Au2 52.45(14) . . ?
Ag26 Au11 Au10 56.87(16) . . ?
Ag26 Au11 Au16 104.62(18) . . ?
S11 Au11 Au1 145.1(7) . . ?
S11 Au11 Au2 97.0(7) . . ?
S11 Au11 Au10 48.4(7) . . ?
S11 Au11 Au12 135.6(7) . . ?
S11 Au11 Au16 79.4(7) . . ?
S11 Au11 Au27 152.7(7) . . ?
S11 Au11 Ag26 102.4(7) . . ?
Au1 Au12 Au3 65.65(12) . . ?
Au1 Au12 Au15 64.61(12) . . ?
Au1 Au12 Au14 114.60(15) . . ?
Au1 Au12 Ag14 114.60(15) . . ?
Au3 Au12 Au14 58.62(12) . . ?
Au3 Au12 Ag14 58.62(12) . . ?
Au11 Au12 Au1 62.17(13) . . ?
Au11 Au12 Au3 125.73(16) . . ?
Au11 Au12 Au15 90.62(15) . . ?
Au11 Au12 Au27 61.41(13) . . ?
Au11 Au12 Au14 136.41(17) . . ?
Au11 Au12 Ag14 136.41(17) . . ?
Au15 Au12 Au3 53.27(11) . . ?
Au15 Au12 Au14 55.92(12) . . ?
Au15 Au12 Ag14 55.92(12) . . ?
Au27 Au12 Au1 58.66(12) . . ?
Au27 Au12 Au3 102.52(15) . . ?
Au27 Au12 Au15 123.21(16) . . ?
Au27 Au12 Au14 158.61(18) . . ?
Au27 Au12 Ag14 158.61(18) . . ?
S18 Au12 Au1 153.6(7) . . ?
S18 Au12 Au3 88.0(7) . . ?
S18 Au12 Au11 142.3(7) . . ?
S18 Au12 Au15 99.3(7) . . ?
S18 Au12 Au27 133.8(7) . . ?
S18 Au12 Au14 43.9(7) . . ?
S18 Au12 Ag14 43.9(7) . . ?
Au1 Au15 Au16 60.00(10) . . ?
Au3 Au15 Au1 67.79(13) . . ?
Au3 Au15 Au12 67.82(13) . . ?
Au3 Au15 Au16 127.06(15) . . ?
Au3 Au15 Au21 58.26(13) . . ?
Au3 Au15 Au14 67.90(15) . . ?
Au3 Au15 Ag14 67.90(15) . . ?
Au3 Au15 Ag20 88.89(18) . . ?
Au12 Au15 Au1 55.57(11) . . ?
Au12 Au15 Au16 88.80(14) . . ?
Au12 Au15 Au14 69.15(13) . . ?
Au12 Au15 Ag14 69.15(13) . . ?
Au21 Au15 Au1 92.67(13) . . ?
Au21 Au15 Au12 124.99(16) . . ?
Au21 Au15 Au16 114.50(15) . . ?
Au21 Au15 Au14 98.34(16) . . ?
Au21 Au15 Ag14 98.34(16) . . ?
Au21 Au15 Ag20 59.90(17) . . ?
Au14 Au15 Au1 118.37(15) . . ?
Au14 Au15 Au16 147.05(15) . . ?
Ag14 Au15 Au1 118.37(15) . . ?
Ag14 Au15 Au16 147.05(15) . . ?
Ag20 Au15 Au1 56.05(14) . . ?
Ag20 Au15 Au12 111.60(17) . . ?
Ag20 Au15 Au16 55.50(16) . . ?
Ag20 Au15 Au14 155.0(2) . . ?
Ag20 Au15 Ag14 155.0(2) . . ?
S14 Au15 Au1 98.1(5) . . ?
S14 Au15 Au3 157.5(5) . . ?
S14 Au15 Au12 89.8(5) . . ?
S14 Au15 Au16 46.3(5) . . ?
S14 Au15 Au21 142.7(5) . . ?
S14 Au15 Au14 107.4(6) . . ?
S14 Au15 Ag14 107.4(6) . . ?
S14 Au15 Ag20 97.6(6) . . ?
Au1 Au16 Au15 56.86(10) . . ?
Au2 Au16 Au1 59.82(12) . . ?
Au2 Au16 Au11 70.48(12) . . ?
Au2 Au16 Au15 116.25(14) . . ?
Au2 Au16 Ag20 83.87(16) . . ?
Au11 Au16 Au1 54.98(10) . . ?
Au11 Au16 Au15 79.83(13) . . ?
Au19 Au16 Au1 90.18(13) . . ?
Au19 Au16 Au2 58.90(12) . . ?
Au19 Au16 Au11 128.64(15) . . ?
Au19 Au16 Au15 114.05(15) . . ?
Au19 Au16 Ag20 60.19(17) . . ?
Au17 Au16 Au1 118.69(15) . . ?
Au17 Au16 Au2 58.88(14) . . ?
Au17 Au16 Au11 102.29(16) . . ?
Au17 Au16 Au15 172.84(16) . . ?
Au17 Au16 Au19 59.25(14) . . ?
Au17 Au16 Ag20 118.9(2) . . ?
Ag17 Au16 Au1 118.69(15) . . ?
Ag17 Au16 Au2 58.88(14) . . ?
Ag17 Au16 Au11 102.29(16) . . ?
Ag17 Au16 Au15 172.84(16) . . ?
Ag17 Au16 Au19 59.25(14) . . ?
Ag17 Au16 Ag20 118.9(2) . . ?
Ag20 Au16 Au1 54.41(14) . . ?
Ag20 Au16 Au11 108.56(17) . . ?
Ag20 Au16 Au15 54.13(16) . . ?
S14 Au16 Au1 95.2(5) . . ?
S14 Au16 Au2 149.2(5) . . ?
S14 Au16 Au11 80.4(5) . . ?
S14 Au16 Au15 46.2(5) . . ?
S14 Au16 Au19 145.7(5) . . ?
S14 Au16 Au17 140.7(5) . . ?
S14 Au16 Ag17 140.7(5) . . ?
S14 Au16 Ag20 96.2(5) . . ?
Au2 Au19 Au7 58.76(12) . . ?
Au2 Au19 Au8 62.65(12) . . ?
Au2 Au19 Au16 60.75(12) . . ?
Au2 Au19 Ag20 85.25(17) . . ?
Au7 Au19 Au8 66.49(12) . . ?
Au16 Au19 Au7 92.04(14) . . ?
Au16 Au19 Au8 122.50(14) . . ?
Au16 Au19 Ag20 60.99(16) . . ?
Au17 Au19 Au2 59.38(13) . . ?
Au17 Au19 Au7 118.11(15) . . ?
Au17 Au19 Au8 84.49(15) . . ?
Au17 Au19 Au16 58.82(14) . . ?
Au17 Au19 Ag20 119.28(19) . . ?
Ag17 Au19 Au2 59.38(13) . . ?
Ag17 Au19 Au7 118.11(15) . . ?
Ag17 Au19 Au8 84.49(15) . . ?
Ag17 Au19 Au16 58.82(14) . . ?
Ag17 Au19 Ag20 119.28(19) . . ?
Ag20 Au19 Au7 56.68(15) . . ?
Ag20 Au19 Au8 123.12(17) . . ?
S10 Au19 Au2 158.0(6) . . ?
S10 Au19 Au7 100.0(6) . . ?
S10 Au19 Au8 105.5(6) . . ?
S10 Au19 Au16 131.3(6) . . ?
S10 Au19 Au17 141.1(7) . . ?
S10 Au19 Ag17 141.1(7) . . ?
S10 Au19 Ag20 87.1(7) . . ?
Au3 Au21 Au5 66.47(14) . . ?
Au3 Au21 Au6 59.42(13) . . ?
Au3 Au21 Au15 60.28(13) . . ?
Au3 Au21 Au13 65.38(15) . . ?
Au3 Au21 Ag13 65.38(15) . . ?
Au3 Au21 Ag20 90.49(18) . . ?
Au5 Au21 Au6 66.02(13) . . ?
Au5 Au21 Au13 66.49(15) . . ?
Au5 Au21 Ag13 66.49(15) . . ?
Au6 Au21 Au13 117.27(17) . . ?
Au6 Au21 Ag13 117.27(17) . . ?
Au15 Au21 Au5 126.75(17) . . ?
Au15 Au21 Au6 86.83(13) . . ?
Au15 Au21 Au13 90.53(15) . . ?
Au15 Au21 Ag13 90.53(15) . . ?
Au15 Au21 Ag20 60.64(16) . . ?
Ag20 Au21 Au5 122.01(18) . . ?
Ag20 Au21 Au6 56.68(15) . . ?
Ag20 Au21 Au13 149.8(2) . . ?
Ag20 Au21 Ag13 149.8(2) . . ?
S13 Au21 Au3 160.6(6) . . ?
S13 Au21 Au5 99.1(7) . . ?
S13 Au21 Au6 103.5(7) . . ?
S13 Au21 Au15 132.5(7) . . ?
S13 Au21 Au13 122.3(8) . . ?
S13 Au21 Ag13 122.3(8) . . ?
S13 Au21 Ag20 86.5(8) . . ?
Au1 Au22 Au3 60.85(11) . . ?
Au1 Au22 Au23 52.26(10) . . ?
Au3 Au22 Au23 111.94(14) . . ?
Au6 Au22 Au1 53.49(11) . . ?
Au6 Au22 Au3 53.67(11) . . ?
Au6 Au22 Au23 76.66(14) . . ?
Au27 Au22 Au1 52.76(10) . . ?
Au27 Au22 Au3 93.85(13) . . ?
Au27 Au22 Au6 106.05(15) . . ?
Au27 Au22 Au23 55.64(11) . . ?
S8 Au22 Au1 91.4(5) . . ?
S8 Au22 Au3 135.8(5) . . ?
S8 Au22 Au6 82.3(5) . . ?
S8 Au22 Au23 44.4(6) . . ?
S8 Au22 Au27 94.6(6) . . ?
S8 Au22 S17 132.5(8) . . ?
S17 Au22 Au1 114.9(6) . . ?
S17 Au22 Au3 54.3(6) . . ?
S17 Au22 Au6 83.3(6) . . ?
S17 Au22 Au23 160.0(6) . . ?
S17 Au22 Au27 132.9(6) . . ?
Au1 Au23 Au2 61.93(12) . . ?
Au1 Au23 Au22 58.42(11) . . ?
Au1 Au23 Au27 54.95(10) . . ?
Au2 Au23 Au22 120.31(15) . . ?
Au2 Au23 Au27 91.43(13) . . ?
Au7 Au23 Au1 61.17(12) . . ?
Au7 Au23 Au2 59.05(12) . . ?
Au7 Au23 Au22 89.87(14) . . ?
Au7 Au23 Au27 116.08(15) . . ?
Au27 Au23 Au22 55.91(11) . . ?
Au24 Au23 Au1 119.69(16) . . ?
Au24 Au23 Au2 58.26(13) . . ?
Au24 Au23 Au7 93.27(16) . . ?
Au24 Au23 Au22 174.69(17) . . ?
Au24 Au23 Au27 118.80(16) . . ?
Au24 Au23 Ag26 60.91(18) . . ?
Ag24 Au23 Au1 119.69(16) . . ?
Ag24 Au23 Au2 58.26(13) . . ?
Ag24 Au23 Au7 93.27(16) . . ?
Ag24 Au23 Au22 174.69(17) . . ?
Ag24 Au23 Au27 118.80(16) . . ?
Ag24 Au23 Ag26 60.91(18) . . ?
Ag26 Au23 Au1 81.87(17) . . ?
Ag26 Au23 Au2 57.77(15) . . ?
Ag26 Au23 Au7 116.10(18) . . ?
Ag26 Au23 Au22 113.83(18) . . ?
Ag26 Au23 Au27 58.02(16) . . ?
S8 Au23 Au1 95.6(6) . . ?
S8 Au23 Au2 147.7(5) . . ?
S8 Au23 Au7 90.5(5) . . ?
S8 Au23 Au22 42.7(6) . . ?
S8 Au23 Au27 93.4(6) . . ?
S8 Au23 Au24 141.4(6) . . ?
S8 Au23 Ag24 141.4(6) . . ?
S8 Au23 Ag26 146.8(6) . . ?
Au1 Au27 Au11 61.93(11) . . ?
Au1 Au27 Au12 61.31(12) . . ?
Au1 Au27 Au22 64.92(12) . . ?
Au1 Au27 Au23 59.85(11) . . ?
Au1 Au27 Ag26 83.69(16) . . ?
Au11 Au27 Au22 125.31(14) . . ?
Au11 Au27 Au23 94.75(14) . . ?
Au11 Au27 Ag26 60.86(16) . . ?
Au12 Au27 Au11 58.02(14) . . ?
Au12 Au27 Au22 86.03(14) . . ?
Au12 Au27 Au23 121.14(14) . . ?
Au12 Au27 Ag26 118.27(19) . . ?
Au23 Au27 Au22 68.46(13) . . ?
Ag26 Au27 Au22 124.67(18) . . ?
Ag26 Au27 Au23 56.33(15) . . ?
S9 Au27 Au1 163.8(7) . . ?
S9 Au27 Au11 126.0(6) . . ?
S9 Au27 Au12 134.6(7) . . ?
S9 Au27 Au22 108.7(6) . . ?
S9 Au27 Au23 104.1(7) . . ?
S9 Au27 Ag26 88.9(7) . . ?
S10 Au30 Ag20 90.7(5) . . ?
S10 Au30 S13 176.2(8) . . ?
S13 Au30 Ag20 88.7(5) . . ?
Au2 Au4 Au9 144.21(17) . . ?
Au2 Au4 Au18 108.20(17) . . ?
Au2 Au4 Au28 119.61(17) . . ?
Au10 Au4 Au2 64.35(14) . . ?
Au10 Au4 Au9 83.69(17) . . ?
Au10 Au4 Au17 62.05(15) . . ?
Au10 Au4 Au18 59.41(15) . . ?
Au10 Au4 Au24 95.38(17) . . ?
Au10 Au4 Au25 61.30(15) . . ?
Au10 Au4 Au28 120.59(18) . . ?
Au17 Au4 Au2 52.44(12) . . ?
Au17 Au4 Au9 126.42(19) . . ?
Au17 Au4 Au18 63.42(15) . . ?
Au17 Au4 Au28 170.8(2) . . ?
Au18 Au4 Au9 63.82(16) . . ?
Au18 Au4 Au28 125.72(19) . . ?
Au24 Au4 Au2 53.71(12) . . ?
Au24 Au4 Au9 118.57(18) . . ?
Au24 Au4 Au17 105.30(17) . . ?
Au24 Au4 Au18 154.75(19) . . ?
Au24 Au4 Au28 66.20(14) . . ?
Au25 Au4 Au2 92.86(16) . . ?
Au25 Au4 Au9 55.92(15) . . ?
Au25 Au4 Au17 122.25(19) . . ?
Au25 Au4 Au18 96.09(18) . . ?
Au25 Au4 Au24 70.11(15) . . ?
Au25 Au4 Au28 59.31(15) . . ?
Au28 Au4 Au9 62.50(15) . . ?
S3 Au4 Au2 95.1(8) . . ?
S3 Au4 Au10 154.4(8) . . ?
S3 Au4 Au9 119.7(8) . . ?
S3 Au4 Au17 93.6(8) . . ?
S3 Au4 Au18 118.9(7) . . ?
S3 Au4 Au24 82.9(7) . . ?
S3 Au4 Au25 139.2(8) . . ?
S3 Au4 Au28 82.2(8) . . ?
Au25 Au9 Au4 49.97(13) . . ?
S1 Au9 Au4 97.1(8) . . ?
S1 Au9 Au25 88.6(8) . . ?
S4 Au9 Au4 91.0(10) . . ?
S4 Au9 Au25 96.7(9) . . ?
S4 Au9 S1 171.9(13) . . ?
Au3 Au13 Au5 58.14(13) . . ?
Au3 Au13 Au14 60.14(13) . . ?
Au21 Au13 Au3 51.30(12) . . ?
Au21 Au13 Au5 56.40(13) . . ?
Au21 Au13 Au14 86.89(16) . . ?
Au14 Au13 Au5 118.23(17) . . ?
S15 Au13 Au3 87.3(8) . . ?
S15 Au13 Au5 42.8(8) . . ?
S15 Au13 Au21 98.9(9) . . ?
S15 Au13 Au14 132.7(10) . . ?
S16 Au13 Au3 94.4(7) . . ?
S16 Au13 Au5 142.0(8) . . ?
S16 Au13 Au21 86.3(8) . . ?
S16 Au13 Au14 45.2(6) . . ?
S16 Au13 S15 174.5(12) . . ?
Au3 Au14 Au12 57.91(12) . . ?
Au3 Au14 Au13 58.18(13) . . ?
Au15 Au14 Au3 52.73(12) . . ?
Au15 Au14 Au12 54.93(12) . . ?
Au15 Au14 Au13 84.05(15) . . ?
Au13 Au14 Au12 116.01(16) . . ?
S16 Au14 Au3 93.0(7) . . ?
S16 Au14 Au12 136.6(8) . . ?
S16 Au14 Au15 82.1(8) . . ?
S16 Au14 Au13 45.5(7) . . ?
S16 Au14 S18 177.6(11) . . ?
S18 Au14 Au3 88.8(7) . . ?
S18 Au14 Au12 45.8(7) . . ?
S18 Au14 Au15 100.2(7) . . ?
S18 Au14 Au13 134.9(7) . . ?
Au2 Au17 Au10 66.71(13) . . ?
Au2 Au17 Au19 60.89(13) . . ?
Au2 Au17 Au4 66.04(14) . . ?
Au2 Au17 Au18 117.75(17) . . ?
Au10 Au17 Au4 53.62(13) . . ?
Au10 Au17 Au18 56.45(14) . . ?
Au16 Au17 Au2 62.33(14) . . ?
Au16 Au17 Au10 85.62(15) . . ?
Au16 Au17 Au19 61.93(14) . . ?
Au16 Au17 Au4 123.64(17) . . ?
Au16 Au17 Au18 129.65(19) . . ?
Au19 Au17 Au10 126.57(18) . . ?
Au19 Au17 Au4 109.60(18) . . ?
Au19 Au17 Au18 167.5(2) . . ?
Au4 Au17 Au18 61.22(15) . . ?
S6 Au17 Au2 159.8(8) . . ?
S6 Au17 Au10 99.9(8) . . ?
S6 Au17 Au16 134.1(8) . . ?
S6 Au17 Au19 133.4(8) . . ?
S6 Au17 Au4 94.0(8) . . ?
S6 Au17 Au18 44.6(8) . . ?
Au10 Au18 Au4 51.54(13) . . ?
Au10 Au18 Au17 56.27(13) . . ?
Au4 Au18 Au17 55.36(14) . . ?
S4 Au18 Au10 84.1(9) . . ?
S4 Au18 Au4 95.0(9) . . ?
S4 Au18 Au17 139.5(9) . . ?
S4 Au18 S6 173.9(12) . . ?
S6 Au18 Au10 101.5(8) . . ?
S6 Au18 Au4 90.4(8) . . ?
S6 Au18 Au17 46.5(8) . . ?
Au2 Au24 Au8 64.93(13) . . ?
Au2 Au24 Au4 66.35(15) . . ?
Au2 Au24 Au25 89.20(15) . . ?
Au2 Au24 Ag26 60.09(16) . . ?
Au8 Au24 Au25 122.91(17) . . ?
Au23 Au24 Au2 65.55(14) . . ?
Au23 Au24 Au8 100.95(16) . . ?
Au23 Au24 Au4 129.39(18) . . ?
Au23 Au24 Au25 113.49(17) . . ?
Au23 Au24 Ag26 60.83(17) . . ?
Au4 Au24 Au8 71.62(14) . . ?
Au4 Au24 Au25 51.29(13) . . ?
Ag26 Au24 Au8 124.8(2) . . ?
Ag26 Au24 Au4 82.21(18) . . ?
Ag26 Au24 Au25 53.46(16) . . ?
S2 Au24 Au2 154.1(8) . . ?
S2 Au24 Au8 92.3(7) . . ?
S2 Au24 Au23 134.8(8) . . ?
S2 Au24 Au4 95.8(8) . . ?
S2 Au24 Au25 93.7(7) . . ?
S2 Au24 Ag26 139.1(7) . . ?
Au10 Au25 Au9 92.29(19) . . ?
Au10 Au25 Au24 87.74(15) . . ?
Au10 Au25 Au28 129.64(19) . . ?
Au4 Au25 Au10 59.09(15) . . ?
Au4 Au25 Au9 74.11(17) . . ?
Au4 Au25 Au24 58.60(14) . . ?
Au4 Au25 Au28 70.58(16) . . ?
Au4 Au25 Ag26 87.40(19) . . ?
Au9 Au25 Au24 124.22(19) . . ?
Au9 Au25 Au28 71.64(18) . . ?
Au28 Au25 Au24 66.29(15) . . ?
Ag26 Au25 Au10 62.77(17) . . ?
Ag26 Au25 Au9 154.5(2) . . ?
Ag26 Au25 Au24 54.02(16) . . ?
Ag26 Au25 Au28 119.0(2) . . ?
S5 Au25 Au10 134.7(8) . . ?
S5 Au25 Au4 159.2(7) . . ?
S5 Au25 Au9 115.3(8) . . ?
S5 Au25 Au24 102.8(7) . . ?
S5 Au25 Au28 94.1(8) . . ?
S5 Au25 Ag26 88.1(8) . . ?
Au25 Au28 Au4 50.11(13) . . ?
S1 Au28 Au4 98.3(9) . . ?
S1 Au28 Au25 85.4(8) . . ?
S1 Au28 S2 174.1(11) . . ?
S2 Au28 Au4 86.8(7) . . ?
S2 Au28 Au25 100.1(7) . . ?
S5 Au29 Ag26 89.3(6) . . ?
S5 Au29 S9 171.3(9) . . ?
S9 Au29 Ag26 90.6(6) . . ?
Au2 Ag4 Ag9 144.21(17) . . ?
Au2 Ag4 Ag18 108.20(17) . . ?
Au2 Ag4 Ag28 119.61(17) . . ?
Au10 Ag4 Au2 64.35(14) . . ?
Au10 Ag4 Ag9 83.69(17) . . ?
Au10 Ag4 Ag17 62.05(15) . . ?
Au10 Ag4 Ag18 59.41(15) . . ?
Au10 Ag4 Ag24 95.38(17) . . ?
Au10 Ag4 Ag25 61.30(15) . . ?
Au10 Ag4 Ag28 120.59(18) . . ?
Ag17 Ag4 Au2 52.44(12) . . ?
Ag17 Ag4 Ag9 126.42(19) . . ?
Ag17 Ag4 Ag18 63.42(15) . . ?
Ag17 Ag4 Ag28 170.8(2) . . ?
Ag18 Ag4 Ag9 63.82(16) . . ?
Ag18 Ag4 Ag28 125.72(19) . . ?
Ag24 Ag4 Au2 53.71(12) . . ?
Ag24 Ag4 Ag9 118.57(18) . . ?
Ag24 Ag4 Ag17 105.30(17) . . ?
Ag24 Ag4 Ag18 154.75(19) . . ?
Ag24 Ag4 Ag28 66.20(14) . . ?
Ag25 Ag4 Au2 92.86(16) . . ?
Ag25 Ag4 Ag9 55.92(15) . . ?
Ag25 Ag4 Ag17 122.25(19) . . ?
Ag25 Ag4 Ag18 96.09(18) . . ?
Ag25 Ag4 Ag24 70.11(15) . . ?
Ag25 Ag4 Ag28 59.31(15) . . ?
Ag28 Ag4 Ag9 62.50(15) . . ?
S3 Ag4 Au2 95.1(8) . . ?
S3 Ag4 Au10 154.4(8) . . ?
S3 Ag4 Ag9 119.7(8) . . ?
S3 Ag4 Ag17 93.6(8) . . ?
S3 Ag4 Ag18 118.9(7) . . ?
S3 Ag4 Ag24 82.9(7) . . ?
S3 Ag4 Ag25 139.2(8) . . ?
S3 Ag4 Ag28 82.2(8) . . ?
Ag25 Ag9 Ag4 49.97(13) . . ?
S1 Ag9 Ag4 97.1(8) . . ?
S1 Ag9 Ag25 88.6(8) . . ?
S4 Ag9 Ag4 91.0(10) . . ?
S4 Ag9 Ag25 96.7(9) . . ?
S4 Ag9 S1 171.9(13) . . ?
Au3 Ag13 Au5 58.14(13) . . ?
Au3 Ag13 Ag14 60.14(13) . . ?
Au21 Ag13 Au3 51.30(12) . . ?
Au21 Ag13 Au5 56.40(13) . . ?
Au21 Ag13 Ag14 86.89(16) . . ?
Ag14 Ag13 Au5 118.23(17) . . ?
S15 Ag13 Au3 87.3(8) . . ?
S15 Ag13 Au5 42.8(8) . . ?
S15 Ag13 Au21 98.9(9) . . ?
S15 Ag13 Ag14 132.7(10) . . ?
S16 Ag13 Au3 94.4(7) . . ?
S16 Ag13 Au5 142.0(8) . . ?
S16 Ag13 Au21 86.3(8) . . ?
S16 Ag13 Ag14 45.2(6) . . ?
S16 Ag13 S15 174.5(12) . . ?
Au3 Ag14 Au12 57.91(12) . . ?
Au3 Ag14 Ag13 58.18(13) . . ?
Au15 Ag14 Au3 52.73(12) . . ?
Au15 Ag14 Au12 54.93(12) . . ?
Au15 Ag14 Ag13 84.05(15) . . ?
Ag13 Ag14 Au12 116.01(16) . . ?
S16 Ag14 Au3 93.0(7) . . ?
S16 Ag14 Au12 136.6(8) . . ?
S16 Ag14 Au15 82.1(8) . . ?
S16 Ag14 Ag13 45.5(7) . . ?
S16 Ag14 S18 177.6(11) . . ?
S18 Ag14 Au3 88.8(7) . . ?
S18 Ag14 Au12 45.8(7) . . ?
S18 Ag14 Au15 100.2(7) . . ?
S18 Ag14 Ag13 134.9(7) . . ?
Au2 Ag17 Au10 66.71(13) . . ?
Au2 Ag17 Au19 60.89(13) . . ?
Au2 Ag17 Ag4 66.04(14) . . ?
Au2 Ag17 Ag18 117.75(17) . . ?
Au10 Ag17 Ag4 53.62(13) . . ?
Au10 Ag17 Ag18 56.45(14) . . ?
Au16 Ag17 Au2 62.33(14) . . ?
Au16 Ag17 Au10 85.62(15) . . ?
Au16 Ag17 Au19 61.93(14) . . ?
Au16 Ag17 Ag4 123.64(17) . . ?
Au16 Ag17 Ag18 129.65(19) . . ?
Au19 Ag17 Au10 126.57(18) . . ?
Au19 Ag17 Ag4 109.60(18) . . ?
Au19 Ag17 Ag18 167.5(2) . . ?
Ag4 Ag17 Ag18 61.22(15) . . ?
S6 Ag17 Au2 159.8(8) . . ?
S6 Ag17 Au10 99.9(8) . . ?
S6 Ag17 Au16 134.1(8) . . ?
S6 Ag17 Au19 133.4(8) . . ?
S6 Ag17 Ag4 94.0(8) . . ?
S6 Ag17 Ag18 44.6(8) . . ?
Au10 Ag18 Ag4 51.54(13) . . ?
Au10 Ag18 Ag17 56.27(13) . . ?
Ag4 Ag18 Ag17 55.36(14) . . ?
S4 Ag18 Au10 84.1(9) . . ?
S4 Ag18 Ag4 95.0(9) . . ?
S4 Ag18 Ag17 139.5(9) . . ?
S4 Ag18 S6 173.9(12) . . ?
S6 Ag18 Au10 101.5(8) . . ?
S6 Ag18 Ag4 90.4(8) . . ?
S6 Ag18 Ag17 46.5(8) . . ?
Au2 Ag24 Au8 64.93(13) . . ?
Au2 Ag24 Ag4 66.35(15) . . ?
Au2 Ag24 Ag25 89.20(15) . . ?
Au2 Ag24 Ag26 60.09(16) . . ?
Au8 Ag24 Ag25 122.91(17) . . ?
Au23 Ag24 Au2 65.55(14) . . ?
Au23 Ag24 Au8 100.95(16) . . ?
Au23 Ag24 Ag4 129.39(18) . . ?
Au23 Ag24 Ag25 113.49(17) . . ?
Au23 Ag24 Ag26 60.83(17) . . ?
Ag4 Ag24 Au8 71.62(14) . . ?
Ag4 Ag24 Ag25 51.29(13) . . ?
Ag26 Ag24 Au8 124.8(2) . . ?
Ag26 Ag24 Ag4 82.21(18) . . ?
Ag26 Ag24 Ag25 53.46(16) . . ?
S2 Ag24 Au2 154.1(8) . . ?
S2 Ag24 Au8 92.3(7) . . ?
S2 Ag24 Au23 134.8(8) . . ?
S2 Ag24 Ag4 95.8(8) . . ?
S2 Ag24 Ag25 93.7(7) . . ?
S2 Ag24 Ag26 139.1(7) . . ?
Au10 Ag25 Ag9 92.29(19) . . ?
Au10 Ag25 Ag24 87.74(15) . . ?
Au10 Ag25 Ag28 129.64(19) . . ?
Ag4 Ag25 Au10 59.09(15) . . ?
Ag4 Ag25 Ag9 74.11(17) . . ?
Ag4 Ag25 Ag24 58.60(14) . . ?
Ag4 Ag25 Ag28 70.58(16) . . ?
Ag4 Ag25 Ag26 87.40(19) . . ?
Ag9 Ag25 Ag24 124.22(19) . . ?
Ag9 Ag25 Ag28 71.64(18) . . ?
Ag28 Ag25 Ag24 66.29(15) . . ?
Ag26 Ag25 Au10 62.77(17) . . ?
Ag26 Ag25 Ag9 154.5(2) . . ?
Ag26 Ag25 Ag24 54.02(16) . . ?
Ag26 Ag25 Ag28 119.0(2) . . ?
S5 Ag25 Au10 134.7(8) . . ?
S5 Ag25 Ag4 159.2(7) . . ?
S5 Ag25 Ag9 115.3(8) . . ?
S5 Ag25 Ag24 102.8(7) . . ?
S5 Ag25 Ag28 94.1(8) . . ?
S5 Ag25 Ag26 88.1(8) . . ?
Ag25 Ag28 Ag4 50.11(13) . . ?
S1 Ag28 Ag4 98.3(9) . . ?
S1 Ag28 Ag25 85.4(8) . . ?
S1 Ag28 S2 174.1(11) . . ?
S2 Ag28 Ag4 86.8(7) . . ?
S2 Ag28 Ag25 100.1(7) . . ?
S5 Ag29 Ag26 89.3(6) . . ?
S5 Ag29 S9 171.3(9) . . ?
S9 Ag29 Ag26 90.6(6) . . ?
Au1 Ag20 Au6 59.56(15) . . ?
Au1 Ag20 Au7 63.18(15) . . ?
Au1 Ag20 Au15 66.64(16) . . ?
Au1 Ag20 Au16 68.55(16) . . ?
Au1 Ag20 Au19 98.1(2) . . ?
Au1 Ag20 Au21 99.1(2) . . ?
Au6 Ag20 Au7 57.67(16) . . ?
Au6 Ag20 Au15 91.9(2) . . ?
Au6 Ag20 Au16 128.0(2) . . ?
Au6 Ag20 Au19 123.2(2) . . ?
Au7 Ag20 Au15 129.5(2) . . ?
Au7 Ag20 Au16 96.2(2) . . ?
Au7 Ag20 Au19 65.59(18) . . ?
Au15 Ag20 Au16 70.37(17) . . ?
Au15 Ag20 Au19 128.8(2) . . ?
Au19 Ag20 Au16 58.82(17) . . ?
Au21 Ag20 Au6 66.85(19) . . ?
Au21 Ag20 Au7 123.3(2) . . ?
Au21 Ag20 Au15 59.46(17) . . ?
Au21 Ag20 Au16 128.6(2) . . ?
Au21 Ag20 Au19 162.8(2) . . ?
Au30 Ag20 Au1 164.1(3) . . ?
Au30 Ag20 Au6 107.6(2) . . ?
Au30 Ag20 Au7 102.6(2) . . ?
Au30 Ag20 Au15 126.1(2) . . ?
Au30 Ag20 Au16 122.5(3) . . ?
Au30 Ag20 Au19 80.9(2) . . ?
Au30 Ag20 Au21 82.6(2) . . ?
Au2 Ag26 Au10 67.39(17) . . ?
Au2 Ag26 Au11 73.01(17) . . ?
Au2 Ag26 Au27 100.1(2) . . ?
Au2 Ag26 Au24 59.77(16) . . ?
Au2 Ag26 Au29 171.0(3) . . ?
Au2 Ag26 Ag24 59.77(16) . . ?
Au2 Ag26 Ag29 171.0(3) . . ?
Au11 Ag26 Au10 66.97(17) . . ?
Au23 Ag26 Au2 64.49(17) . . ?
Au23 Ag26 Au10 131.9(2) . . ?
Au23 Ag26 Au11 99.7(2) . . ?
Au23 Ag26 Au27 65.65(17) . . ?
Au23 Ag26 Au24 58.27(17) . . ?
Au23 Ag26 Au29 107.8(2) . . ?
Au23 Ag26 Ag24 58.27(17) . . ?
Au23 Ag26 Ag29 107.8(2) . . ?
Au27 Ag26 Au10 125.8(2) . . ?
Au27 Ag26 Au11 59.10(16) . . ?
Au24 Ag26 Au10 95.9(2) . . ?
Au24 Ag26 Au11 132.7(2) . . ?
Au24 Ag26 Au27 123.8(2) . . ?
Au24 Ag26 Au29 112.7(2) . . ?
Au25 Ag26 Au2 100.6(2) . . ?
Au25 Ag26 Au10 58.69(17) . . ?
Au25 Ag26 Au11 122.6(2) . . ?
Au25 Ag26 Au23 129.7(3) . . ?
Au25 Ag26 Au27 158.6(3) . . ?
Au25 Ag26 Au24 72.5(2) . . ?
Au25 Ag26 Au29 80.6(2) . . ?
Au29 Ag26 Au10 120.0(2) . . ?
Au29 Ag26 Au11 114.0(2) . . ?
Au29 Ag26 Au27 79.91(19) . . ?
Ag24 Ag26 Au10 95.9(2) . . ?
Ag24 Ag26 Au11 132.7(2) . . ?
Ag24 Ag26 Au27 123.8(2) . . ?
Ag24 Ag26 Ag29 112.7(2) . . ?
Ag25 Ag26 Au2 100.6(2) . . ?
Ag25 Ag26 Au10 58.69(17) . . ?
Ag25 Ag26 Au11 122.6(2) . . ?
Ag25 Ag26 Au23 129.7(3) . . ?
Ag25 Ag26 Au27 158.6(3) . . ?
Ag25 Ag26 Ag24 72.5(2) . . ?
Ag25 Ag26 Ag29 80.6(2) . . ?
Ag29 Ag26 Au10 120.0(2) . . ?
Ag29 Ag26 Au11 114.0(2) . . ?
Ag29 Ag26 Au27 79.91(19) . . ?
C5 C3 C31 82(7) . . ?
C50 C3 C5 96(9) . . ?
C50 C3 C31 97(9) . . ?
C50 C3 S14 135(10) . . ?
S14 C3 C5 116(7) . . ?
S14 C3 C31 116(8) . . ?
C28 C9 S13 106(6) . . ?
C33 C9 C28 122(10) . . ?
C33 C9 C34 111(10) . . ?
C33 C9 S13 104(9) . . ?
C34 C9 C28 113(9) . . ?
C34 C9 S13 98(7) . . ?
C14 C10 C20 112(7) . . ?
C14 C10 C51 97(7) . . ?
C14 C10 S9 118(6) . . ?
C20 C10 C51 106(7) . . ?
C20 C10 S9 112(6) . . ?
C51 C10 S9 111(6) . . ?
C1 C16 S12 110(7) . . ?
C35 C16 C1 106(9) . . ?
C35 C16 C39 120(10) . . ?
C35 C16 S12 108(8) . . ?
C39 C16 C1 108(9) . . ?
C39 C16 S12 104(8) . . ?
C6 C17 S3 110(8) . . ?
C11 C17 C6 93(9) . . ?
C11 C17 C29 116(9) . . ?
C11 C17 S3 112(7) . . ?
C29 C17 C6 119(9) . . ?
C29 C17 S3 107(7) . . ?
C13 C18 S11 99(5) . . ?
C15 C18 C13 111(7) . . ?
C15 C18 C44 108(8) . . ?
C15 C18 S11 105(7) . . ?
C44 C18 C13 109(7) . . ?
C44 C18 S11 124(7) . . ?
C4 C22 C32 105(10) . . ?
C4 C22 S5 103(10) . . ?
C32 C22 S5 100(9) . . ?
C53 C22 C4 117(10) . . ?
C53 C22 C32 133(10) . . ?
C53 C22 S5 89(10) . . ?
C23 C24 C25 99(8) . . ?
C23 C24 C27 130(10) . . ?
C23 C24 S7 114(7) . . ?
C25 C24 C27 96(9) . . ?
C25 C24 S7 112(7) . . ?
C27 C24 S7 104(7) . . ?
C52 C30 C60 75(8) . . ?
C52 C30 S8 125(7) . . ?
C56 C30 C52 124(8) . . ?
C56 C30 C60 98(9) . . ?
C56 C30 S8 110(6) . . ?
S8 C30 C60 112(8) . . ?
C2 C36 C12 103(7) . . ?
C2 C36 S10 117(7) . . ?
C19 C36 C2 104(8) . . ?
C19 C36 C12 96(7) . . ?
C19 C36 S10 118(7) . . ?
S10 C36 C12 116(6) . . ?
C38 C37 C42 96(9) . . ?
C38 C37 C43 122(10) . . ?
C38 C37 S6 114(9) . . ?
C43 C37 C42 103(9) . . ?
C43 C37 S6 111(8) . . ?
S6 C37 C42 108(7) . . ?
C7 C45 C46 145(10) . . ?
C7 C45 C54 119(10) . . ?
C7 C45 S2 106(10) . . ?
C46 C45 C54 91(10) . . ?
C46 C45 S2 90(8) . . ?
C54 C45 S2 92(9) . . ?
C8 C49 C47 105(10) . . ?
C8 C49 C48 120(10) . . ?
C8 C49 S15 99(10) . . ?
C47 C49 S15 107(10) . . ?
C48 C49 C47 107(10) . . ?
C48 C49 S15 118(10) . . ?
C26 C55 C58 111(7) . . ?
C26 C55 S18 107(6) . . ?
C57 C55 C26 105(7) . . ?
C57 C55 C58 119(7) . . ?
C57 C55 S18 104(6) . . ?
C58 C55 S18 111(6) . . ?
C21 C59 S1 88(9) . . ?
C40 C59 C21 108(10) . . ?
C40 C59 S1 94(10) . . ?
C41 C59 C21 98(10) . . ?
C41 C59 C40 149(10) . . ?
C41 C59 S1 104(10) . . ?
Au9 S1 Au28 98.7(12) . . ?
Ag9 S1 Ag28 98.7(12) . . ?
C59 S1 Au9 101(5) . . ?
C59 S1 Au28 106(6) . . ?
C59 S1 Ag9 101(5) . . ?
C59 S1 Ag28 106(6) . . ?
Au28 S2 Au24 95.7(10) . . ?
Ag28 S2 Ag24 95.7(10) . . ?
C45 S2 Au24 107(4) . . ?
C45 S2 Au28 102(4) . . ?
C45 S2 Ag24 107(4) . . ?
C45 S2 Ag28 102(4) . . ?
Au8 S3 Au4 98.1(10) . . ?
Au8 S3 Ag4 98.1(10) . . ?
C17 S3 Au8 110(3) . . ?
C17 S3 Au4 124(3) . . ?
C17 S3 Ag4 124(3) . . ?
Au9 S4 Au18 100.3(16) . . ?
Ag9 S4 Ag18 100.3(16) . . ?
Au29 S5 Au25 99.8(11) . . ?
Ag29 S5 Ag25 99.8(11) . . ?
C22 S5 Au25 106(4) . . ?
C22 S5 Au29 113(5) . . ?
C22 S5 Ag25 106(4) . . ?
C22 S5 Ag29 113(5) . . ?
Au18 S6 Au17 88.9(11) . . ?
Ag18 S6 Ag17 88.9(11) . . ?
C37 S6 Au17 114(4) . . ?
C37 S6 Au18 112(4) . . ?
C37 S6 Ag17 114(4) . . ?
C37 S6 Ag18 112(4) . . ?
Au8 S7 Au7 93.8(8) . . ?
C24 S7 Au7 112(3) . . ?
C24 S7 Au8 107(3) . . ?
Au22 S8 Au23 92.9(7) . . ?
C30 S8 Au22 112(3) . . ?
C30 S8 Au23 111(3) . . ?
Au29 S9 Au27 99.6(10) . . ?
Ag29 S9 Au27 99.6(10) . . ?
C10 S9 Au27 104(3) . . ?
C10 S9 Au29 106(3) . . ?
C10 S9 Ag29 106(3) . . ?
Au30 S10 Au19 101.0(10) . . ?
C36 S10 Au19 107(4) . . ?
C36 S10 Au30 106(4) . . ?
Au11 S11 Au10 83.8(8) . . ?
C18 S11 Au10 102(3) . . ?
C18 S11 Au11 113(3) . . ?
Au5 S12 Au6 89.0(8) . . ?
C16 S12 Au5 112(3) . . ?
C16 S12 Au6 111(3) . . ?
Au30 S13 Au21 101.8(10) . . ?
C9 S13 Au21 112(3) . . ?
C9 S13 Au30 106(3) . . ?
Au15 S14 Au16 87.6(7) . . ?
C3 S14 Au15 107(4) . . ?
C3 S14 Au16 110(4) . . ?
Au5 S15 Au13 93.2(12) . . ?
Au5 S15 Ag13 93.2(12) . . ?
C49 S15 Au5 107(6) . . ?
C49 S15 Au13 101(6) . . ?
C49 S15 Ag13 101(6) . . ?
Au14 S16 Au13 89.3(9) . . ?
Ag14 S16 Ag13 89.3(9) . . ?
Au22 S17 Au3 80.1(7) . . ?
Au14 S18 Au12 90.4(10) . . ?
Ag14 S18 Au12 90.4(10) . . ?
C55 S18 Au12 106(3) . . ?
C55 S18 Au14 106(3) . . ?
C55 S18 Ag14 106(3) . . ?

loop_
_geom_bond_atom_site_label_1
_geom_bond_atom_site_label_2
_geom_bond_distance
_geom_bond_site_symmetry_2
_geom_bond_publ_flag
Au1 Au2 2.974(5) . ?
Au1 Au3 3.226(5) . ?
Au1 Au6 2.743(5) . ?
Au1 Au7 2.896(5) . ?
Au1 Au11 2.814(5) . ?
Au1 Au12 2.777(5) . ?
Au1 Au15 3.042(4) . ?
Au1 Au16 3.146(4) . ?
Au1 Au22 3.077(5) . ?
Au1 Au23 2.856(5) . ?
Au1 Au27 2.704(4) . ?
Au1 Ag20 2.749(6) . ?
Au2 Au7 2.839(5) . ?
Au2 Au10 3.095(5) . ?
Au2 Au16 2.785(5) . ?
Au2 Au19 2.733(5) . ?
Au2 Au23 2.923(5) . ?
Au2 Au4 3.104(6) . ?
Au2 Au17 2.692(5) . ?
Au2 Au24 2.731(5) . ?
Au2 Ag17 2.692(5) . ?
Au2 Ag24 2.731(5) . ?
Au2 Ag26 2.740(7) . ?
Au3 Au5 3.137(5) . ?
Au3 Au6 2.855(6) . ?
Au3 Au12 3.147(5) . ?
Au3 Au15 2.724(5) . ?
Au3 Au21 2.667(5) . ?
Au3 Au22 3.284(5) . ?
Au3 Au13 3.107(6) . ?
Au3 Au14 3.171(6) . ?
Au3 Ag13 3.107(6) . ?
Au3 Ag14 3.171(6) . ?
Au3 S17 2.71(2) . ?
Au5 Au6 3.314(6) . ?
Au5 Au21 3.029(6) . ?
Au5 Au13 3.335(6) . ?
Au5 Ag13 3.335(6) . ?
Au5 S12 2.31(3) . ?
Au5 S15 2.27(3) . ?
Au6 Au7 2.679(6) . ?
Au6 Au21 3.053(5) . ?
Au6 Au22 3.018(5) . ?
Au6 Ag20 2.775(7) . ?
Au6 S12 2.42(2) . ?
Au7 Au19 3.030(5) . ?
Au7 Au23 2.836(5) . ?
Au7 Ag20 2.780(7) . ?
Au7 S7 2.37(2) . ?
Au8 Au19 3.215(5) . ?
Au8 Au24 3.058(5) . ?
Au8 Ag24 3.058(5) . ?
Au8 S3 2.27(3) . ?
Au8 S7 2.32(3) . ?
Au10 Au11 3.118(6) . ?
Au10 Au4 2.667(6) . ?
Au10 Au17 2.926(5) . ?
Au10 Au18 2.932(6) . ?
Au10 Au25 2.726(6) . ?
Au10 Ag4 2.667(6) . ?
Au10 Ag17 2.926(5) . ?
Au10 Ag18 2.932(6) . ?
Au10 Ag25 2.726(6) . ?
Au10 Ag26 2.837(7) . ?
Au10 S11 2.35(3) . ?
Au11 Au12 2.671(6) . ?
Au11 Au16 2.938(5) . ?
Au11 Au27 2.765(5) . ?
Au11 Ag26 2.814(7) . ?
Au11 S11 2.32(2) . ?
Au12 Au15 2.910(5) . ?
Au12 Au27 2.742(5) . ?
Au12 Au14 3.323(6) . ?
Au12 Ag14 3.323(6) . ?
Au12 S18 2.38(3) . ?
Au15 Au16 3.241(5) . ?
Au15 Au21 2.755(5) . ?
Au15 Au14 2.945(6) . ?
Au15 Ag14 2.945(6) . ?
Au15 Ag20 2.788(7) . ?
Au15 S14 2.34(2) . ?
Au16 Au19 2.774(5) . ?
Au16 Au17 2.690(6) . ?
Au16 Ag17 2.690(6) . ?
Au16 Ag20 2.836(7) . ?
Au16 S14 2.34(2) . ?
Au19 Au17 2.702(6) . ?
Au19 Ag17 2.702(6) . ?
Au19 Ag20 2.813(8) . ?
Au19 S10 2.34(2) . ?
Au21 Au13 3.054(6) . ?
Au21 Ag13 3.054(6) . ?
Au21 Ag20 2.768(8) . ?
Au21 S13 2.35(2) . ?
Au22 Au23 3.379(6) . ?
Au22 Au27 3.008(5) . ?
Au22 S8 2.29(2) . ?
Au22 S17 2.38(3) . ?
Au23 Au27 2.999(5) . ?
Au23 Au24 2.668(6) . ?
Au23 Ag24 2.668(6) . ?
Au23 Ag26 2.739(7) . ?
Au23 S8 2.37(2) . ?
Au27 Ag26 2.792(7) . ?
Au27 S9 2.34(2) . ?
Au30 Ag20 2.706(7) . ?
Au30 S10 2.30(3) . ?
Au30 S13 2.31(3) . ?
Au4 Au9 3.367(7) . ?
Au4 Au17 2.985(6) . ?
Au4 Au18 3.180(7) . ?
Au4 Au24 2.933(6) . ?
Au4 Au25 2.681(6) . ?
Au4 Au28 3.295(6) . ?
Au4 S3 2.37(3) . ?
Au9 Au25 2.900(7) . ?
Au9 S1 2.26(3) . ?
Au9 S4 2.23(4) . ?
Au13 Au14 3.219(6) . ?
Au13 S15 2.32(3) . ?
Au13 S16 2.29(3) . ?
Au14 S16 2.28(2) . ?
Au14 S18 2.30(3) . ?
Au17 Au18 3.245(7) . ?
Au17 S6 2.35(3) . ?
Au18 S4 2.28(4) . ?
Au18 S6 2.28(3) . ?
Au24 Au25 3.231(6) . ?
Au24 Ag26 2.741(7) . ?
Au24 S2 2.31(3) . ?
Au25 Au28 3.005(7) . ?
Au25 Ag26 2.722(7) . ?
Au25 S5 2.36(2) . ?
Au28 S1 2.30(3) . ?
Au28 S2 2.30(3) . ?
Au29 Ag26 2.748(7) . ?
Au29 S5 2.27(3) . ?
Au29 S9 2.31(3) . ?
Ag4 Ag9 3.367(7) . ?
Ag4 Ag17 2.985(6) . ?
Ag4 Ag18 3.180(7) . ?
Ag4 Ag24 2.933(6) . ?
Ag4 Ag25 2.681(6) . ?
Ag4 Ag28 3.295(6) . ?
Ag4 S3 2.37(3) . ?
Ag9 Ag25 2.900(7) . ?
Ag9 S1 2.26(3) . ?
Ag9 S4 2.23(4) . ?
Ag13 Ag14 3.219(6) . ?
Ag13 S15 2.32(3) . ?
Ag13 S16 2.29(3) . ?
Ag14 S16 2.28(2) . ?
Ag14 S18 2.30(3) . ?
Ag17 Ag18 3.245(7) . ?
Ag17 S6 2.35(3) . ?
Ag18 S4 2.28(4) . ?
Ag18 S6 2.28(3) . ?
Ag24 Ag25 3.231(6) . ?
Ag24 Ag26 2.741(7) . ?
Ag24 S2 2.31(3) . ?
Ag25 Ag28 3.005(7) . ?
Ag25 Ag26 2.722(7) . ?
Ag25 S5 2.36(2) . ?
Ag28 S1 2.30(3) . ?
Ag28 S2 2.30(3) . ?
Ag29 Ag26 2.748(7) . ?
Ag29 S5 2.27(3) . ?
Ag29 S9 2.31(3) . ?
C1 C16 1.66(13) . ?
C2 C36 1.54(13) . ?
C3 C5 1.68(14) . ?
C3 C31 1.73(16) . ?
C3 C50 1.40(15) . ?
C3 S14 1.53(10) . ?
C4 C22 1.46(19) . ?
C6 C17 1.72(18) . ?
C7 C45 1.48(17) . ?
C8 C49 1.4(2) . ?
C9 C28 1.72(14) . ?
C9 C33 1.27(14) . ?
C9 C34 1.48(14) . ?
C9 S13 1.96(10) . ?
C10 C14 1.48(12) . ?
C10 C20 1.56(12) . ?
C10 C51 1.63(13) . ?
C10 S9 1.74(9) . ?
C11 C17 1.45(13) . ?
C12 C36 1.69(12) . ?
C13 C18 1.78(12) . ?
C15 C18 1.37(12) . ?
C16 C35 1.43(15) . ?
C16 C39 1.55(16) . ?
C16 S12 1.86(10) . ?
C17 C29 1.59(14) . ?
C17 S3 1.79(10) . ?
C18 C44 1.48(13) . ?
C18 S11 1.84(9) . ?
C19 C36 1.50(13) . ?
C21 C59 1.7(2) . ?
C22 C32 1.8(2) . ?
C22 C53 1.33(19) . ?
C22 S5 1.98(14) . ?
C23 C24 1.35(12) . ?
C24 C25 1.51(14) . ?
C24 C27 1.55(16) . ?
C24 S7 1.85(8) . ?
C26 C55 1.59(12) . ?
C30 C52 1.59(14) . ?
C30 C56 1.54(13) . ?
C30 C60 1.9(2) . ?
C30 S8 1.75(9) . ?
C36 S10 1.67(10) . ?
C37 C38 1.43(15) . ?
C37 C42 1.88(16) . ?
C37 C43 1.61(16) . ?
C37 S6 1.78(12) . ?
C40 C59 1.6(2) . ?
C41 C59 1.4(2) . ?
C45 C46 1.58(17) . ?
C45 C54 1.6(2) . ?
C45 S2 2.08(14) . ?
C47 C49 1.8(2) . ?
C48 C49 1.5(2) . ?
C49 S15 1.94(18) . ?
C55 C57 1.51(12) . ?
C55 C58 1.60(11) . ?
C55 S18 1.90(10) . ?
C59 S1 2.16(18) . ?

loop_
_geom_torsion_atom_site_label_1
_geom_torsion_atom_site_label_2
_geom_torsion_atom_site_label_3
_geom_torsion_atom_site_label_4
_geom_torsion
_geom_torsion_site_symmetry_1
_geom_torsion_site_symmetry_2
_geom_torsion_site_symmetry_3
_geom_torsion_site_symmetry_4
_geom_torsion_publ_flag
C1 C16 S12 Au5 49(7) . . . . ?
C1 C16 S12 Au6 -49(7) . . . . ?
C2 C36 S10 Au19 50(8) . . . . ?
C2 C36 S10 Au30 -57(8) . . . . ?
C5 C3 S14 Au15 -174(6) . . . . ?
C5 C3 S14 Au16 92(7) . . . . ?
C6 C17 S3 Au8 -25(9) . . . . ?
C6 C17 S3 Au4 90(8) . . . . ?
C6 C17 S3 Ag4 90(8) . . . . ?
C11 C17 S3 Au8 76(7) . . . . ?
C11 C17 S3 Au4 -169(6) . . . . ?
C11 C17 S3 Ag4 -169(6) . . . . ?
C12 C36 S10 Au19 171(5) . . . . ?
C12 C36 S10 Au30 64(7) . . . . ?
C13 C18 S11 Au10 165(4) . . . . ?
C13 C18 S11 Au11 77(5) . . . . ?
C14 C10 S9 Au27 46(7) . . . . ?
C14 C10 S9 Au29 -58(7) . . . . ?
C14 C10 S9 Ag29 -58(7) . . . . ?
C15 C18 S11 Au10 -81(6) . . . . ?
C15 C18 S11 Au11 -169(6) . . . . ?
C19 C36 S10 Au19 -76(8) . . . . ?
C19 C36 S10 Au30 177(7) . . . . ?
C20 C10 S9 Au27 178(5) . . . . ?
C20 C10 S9 Au29 73(6) . . . . ?
C20 C10 S9 Ag29 73(6) . . . . ?
C23 C24 S7 Au7 149(7) . . . . ?
C23 C24 S7 Au8 47(8) . . . . ?
C25 C24 S7 Au7 37(7) . . . . ?
C25 C24 S7 Au8 -64(7) . . . . ?
C27 C24 S7 Au7 -65(7) . . . . ?
C27 C24 S7 Au8 -167(7) . . . . ?
C29 C17 S3 Au8 -156(6) . . . . ?
C29 C17 S3 Au4 -40(8) . . . . ?
C29 C17 S3 Ag4 -40(8) . . . . ?
C31 C3 S14 Au15 -80(8) . . . . ?
C31 C3 S14 Au16 -174(6) . . . . ?
C35 C16 S12 Au5 165(7) . . . . ?
C35 C16 S12 Au6 67(8) . . . . ?
C38 C37 S6 Au17 53(10) . . . . ?
C38 C37 S6 Au18 152(8) . . . . ?
C38 C37 S6 Ag17 53(10) . . . . ?
C38 C37 S6 Ag18 152(8) . . . . ?
C39 C16 S12 Au5 -67(8) . . . . ?
C39 C16 S12 Au6 -165(7) . . . . ?
C42 C37 S6 Au17 -53(8) . . . . ?
C42 C37 S6 Au18 46(8) . . . . ?
C42 C37 S6 Ag17 -53(8) . . . . ?
C42 C37 S6 Ag18 46(8) . . . . ?
C43 C37 S6 Au17 -166(7) . . . . ?
C43 C37 S6 Au18 -66(9) . . . . ?
C43 C37 S6 Ag17 -166(7) . . . . ?
C43 C37 S6 Ag18 -66(9) . . . . ?
C44 C18 S11 Au10 44(9) . . . . ?
C44 C18 S11 Au11 -44(9) . . . . ?
C50 C3 S14 Au15 54(13) . . . . ?
C50 C3 S14 Au16 -40(14) . . . . ?
C51 C10 S9 Au27 -64(6) . . . . ?
C51 C10 S9 Au29 -168(5) . . . . ?
C51 C10 S9 Ag29 -168(5) . . . . ?
C52 C30 S8 Au22 51(9) . . . . ?
C52 C30 S8 Au23 -51(9) . . . . ?
C56 C30 S8 Au22 -143(5) . . . . ?
C56 C30 S8 Au23 115(6) . . . . ?
C60 C30 S8 Au22 -35(9) . . . . ?
C60 C30 S8 Au23 -137(8) . . . . ?
